data_1559144
loop_
_publ_author_name
'Baldauf, Lilia M.'
'Ghiassi, Kamran B.'
'Olmstead, Marilyn M.'
'Balch, Alan L.'

_publ_section_title
;
 Fullerene nanostructures: how the oblong shape of C<sub>70</sub> forms a
 cocrystal with an enormous asymmetric unit and related cocrystals.
;
_journal_issue 39
_journal_name_full Nanoscale
_journal_page_first 20356
_journal_page_last 20363
_journal_paper_doi 10.1039/d0nr05824f
_journal_volume 12
_journal_year 2020
_chemical_formula_moiety 'C70, C36 H44 N4 Cu, C8 H10, C8 H10, C4 H5'
_chemical_formula_sum 'C118 H59 Cu N4'
_chemical_formula_weight 1596.23
_chemical_name_common C70.Cu(OEP).p-xylene
_space_group_crystal_system triclinic
_space_group_IT_number 2
_space_group_name_Hall '-P 1'
_space_group_name_H-M_alt 'P -1'
_atom_sites_solution_hydrogens mixed
_audit_creation_method SHELXL-2016/6
_audit_update_record
;
2020-07-21 deposited with the CCDC.	2020-09-21 downloaded from the CCDC.
;
_cell_angle_alpha 76.7210(10)
_cell_angle_beta 72.5020(10)
_cell_angle_gamma 68.6150(10)
_cell_formula_units_Z 2
_cell_length_a 15.2358(4)
_cell_length_b 15.8461(4)
_cell_length_c 16.7025(4)
_cell_measurement_reflns_used 9973
_cell_measurement_temperature 90(2)
_cell_measurement_theta_max 32.9
_cell_measurement_theta_min 2.5
_cell_volume 3548.20(16)
_computing_cell_refinement 'SAINT (Bruker, 2017)'
_computing_data_collection 'Apex3 (Bruker, 2017)'
_computing_data_reduction 'SAINT (Bruker, 2017)'
_computing_publication_material 'SHELXL-2018/3 (Sheldrick, 2018)'
_computing_structure_refinement 'SHELXL-2016/6 (Sheldrick, 2016)'
_computing_structure_solution 'SHELXT 2014/5 (Sheldrick, 2014)'
_diffrn_ambient_temperature 90(2)
_diffrn_detector_area_resol_mean 10.42
_diffrn_measured_fraction_theta_full 0.999
_diffrn_measured_fraction_theta_max 0.918
_diffrn_measurement_device_type 'Bruker D8 DUO'
_diffrn_measurement_method '\w and \f'
_diffrn_radiation_type MoK\a
_diffrn_radiation_wavelength 0.71073
_diffrn_reflns_av_R_equivalents 0.0310
_diffrn_reflns_av_unetI/netI 0.0437
_diffrn_reflns_Laue_measured_fraction_full 0.999
_diffrn_reflns_Laue_measured_fraction_max 0.918
_diffrn_reflns_limit_h_max 23
_diffrn_reflns_limit_h_min -21
_diffrn_reflns_limit_k_max 24
_diffrn_reflns_limit_k_min -23
_diffrn_reflns_limit_l_max 24
_diffrn_reflns_limit_l_min -23
_diffrn_reflns_number 63302
_diffrn_reflns_point_group_measured_fraction_full 0.999
_diffrn_reflns_point_group_measured_fraction_max 0.918
_diffrn_reflns_theta_full 25.242
_diffrn_reflns_theta_max 33.207
_diffrn_reflns_theta_min 2.023
_diffrn_source microsource
_exptl_absorpt_coefficient_mu 0.375
_exptl_absorpt_correction_type multi-scan
_exptl_absorpt_process_details 'SADABS (Sheldrick, 2012)'
_exptl_crystal_colour black
_exptl_crystal_density_diffrn 1.494
_exptl_crystal_description plate
_exptl_crystal_F_000 1648
_exptl_crystal_recrystallization_method 'Re-crystallisation from solvent: p-xylene'
_exptl_crystal_size_max 0.200
_exptl_crystal_size_mid 0.100
_exptl_crystal_size_min 0.040
_exptl_transmission_factor_max 0.746
_exptl_transmission_factor_min 0.708
_refine_diff_density_max 0.801
_refine_diff_density_min -0.624
_refine_diff_density_rms 0.068
_refine_ls_extinction_method none
_refine_ls_goodness_of_fit_ref 1.034
_refine_ls_hydrogen_treatment mixed
_refine_ls_matrix_type full
_refine_ls_number_parameters 1176
_refine_ls_number_reflns 24979
_refine_ls_number_restraints 0
_refine_ls_restrained_S_all 1.034
_refine_ls_R_factor_all 0.0607
_refine_ls_R_factor_gt 0.0433
_refine_ls_shift/su_max 0.000
_refine_ls_shift/su_mean 0.000
_refine_ls_structure_factor_coef Fsqd
_refine_ls_weighting_details 'w=1/[\s^2^(Fo^2^)+(0.0567P)^2^+1.4453P] where P=(Fo^2^+2Fc^2^)/3'
_refine_ls_weighting_scheme calc
_refine_ls_wR_factor_gt 0.1087
_refine_ls_wR_factor_ref 0.1182
_reflns_Friedel_coverage 0.000
_reflns_number_gt 19432
_reflns_number_total 24979
_reflns_threshold_expression 'I > 2\s(I)'
_cod_data_source_file d0nr05824f1.cif
_cod_data_source_block lb30
_cod_depositor_comments 'Adding full bibliography for 1559144--1559147.cif.'
_cod_database_code 1559144
_shelx_shelxl_version_number 2016/6
_shelx_space_group_comment
;
The symmetry employed for this shelxl refinement is uniquely defined
by the following loop, which should always be used as a source of
symmetry information in preference to the above space-group names.
They are only intended as comments.
;
_shelx_estimated_absorpt_t_min 0.929
_shelx_estimated_absorpt_t_max 0.985

loop_
_space_group_symop_operation_xyz
'x, y, z'
'-x, -y, -z'

loop_
_atom_site_label
_atom_site_type_symbol
_atom_site_fract_x
_atom_site_fract_y
_atom_site_fract_z
_atom_site_U_iso_or_equiv
_atom_site_adp_type
_atom_site_occupancy
_atom_site_site_symmetry_order
_atom_site_calc_flag
_atom_site_refinement_flags_posn
_atom_site_refinement_flags_adp
_atom_site_refinement_flags_occupancy
_atom_site_disorder_assembly
_atom_site_disorder_group
Cu1 Cu 0.46962(2) 0.43211(2) 0.08803(2) 0.00935(4) Uani 1 1 d . . . . .
N1 N 0.40198(8) 0.53234(7) 0.16075(7) 0.01104(19) Uani 1 1 d . . . . .
C1 C 0.08636(11) 0.17915(11) 0.56730(9) 0.0202(3) Uani 1 1 d . . . . .
N2 N 0.56361(8) 0.37052(7) 0.16226(7) 0.01119(19) Uani 1 1 d . . . . .
C2 C 0.01162(10) 0.19448(11) 0.52680(9) 0.0212(3) Uani 1 1 d . . . . .
N3 N 0.52824(8) 0.32572(7) 0.02262(7) 0.01086(19) Uani 1 1 d . . . . .
C3 C -0.03370(10) 0.28635(11) 0.49613(10) 0.0227(3) Uani 1 1 d . . . . .
N4 N 0.37109(8) 0.49103(7) 0.01684(7) 0.01062(19) Uani 1 1 d . . . . .
C4 C 0.00640(11) 0.35699(11) 0.49059(9) 0.0227(3) Uani 1 1 d . . . . .
C5 C 0.09386(12) 0.33702(10) 0.51560(9) 0.0214(3) Uani 1 1 d . . . . .
C6 C 0.12678(11) 0.24950(11) 0.56191(9) 0.0205(3) Uani 1 1 d . . . . .
C7 C 0.22807(12) 0.20634(11) 0.56286(9) 0.0220(3) Uani 1 1 d . . . . .
C8 C 0.25033(12) 0.10841(11) 0.56996(9) 0.0223(3) Uani 1 1 d . . . . .
C9 C 0.16246(11) 0.09206(11) 0.57189(9) 0.0221(3) Uani 1 1 d . . . . .
C10 C 0.16679(12) 0.02329(10) 0.53100(10) 0.0235(3) Uani 1 1 d . . . . .
C11 C 0.09525(12) 0.03940(11) 0.48385(10) 0.0231(3) Uani 1 1 d . . . . .
C12 C 0.01636(11) 0.12172(11) 0.48318(10) 0.0223(3) Uani 1 1 d . . . . .
C13 C -0.02521(11) 0.14667(12) 0.41250(11) 0.0246(3) Uani 1 1 d . . . . .
C14 C -0.07677(10) 0.24095(12) 0.38605(11) 0.0256(3) Uani 1 1 d . . . . .
C15 C -0.08120(10) 0.30928(12) 0.42719(10) 0.0252(3) Uani 1 1 d . . . . .
C16 C -0.07085(11) 0.39493(12) 0.37907(11) 0.0266(3) Uani 1 1 d . . . . .
C17 C -0.01574(12) 0.42394(11) 0.41825(10) 0.0259(3) Uani 1 1 d . . . . .
C18 C 0.05195(13) 0.46540(10) 0.36844(11) 0.0264(3) Uani 1 1 d . . . . .
C19 C 0.14458(13) 0.44166(10) 0.38910(11) 0.0248(3) Uani 1 1 d . . . . .
C20 C 0.16536(12) 0.38104(10) 0.46324(10) 0.0230(3) Uani 1 1 d . . . . .
C21 C 0.26480(12) 0.33402(11) 0.46066(10) 0.0236(3) Uani 1 1 d . . . . .
C22 C 0.29574(12) 0.24738(12) 0.51322(10) 0.0236(3) Uani 1 1 d . . . . .
C23 C 0.38894(11) 0.19282(12) 0.46827(10) 0.0257(3) Uani 1 1 d . . . . .
C24 C 0.41076(11) 0.09867(12) 0.47439(11) 0.0265(3) Uani 1 1 d . . . . .
C25 C 0.33976(12) 0.05521(11) 0.52657(10) 0.0253(3) Uani 1 1 d . . . . .
C26 C 0.34424(12) -0.01650(11) 0.48368(10) 0.0261(3) Uani 1 1 d . . . . .
C27 C 0.25957(13) -0.03230(10) 0.48639(10) 0.0260(3) Uani 1 1 d . . . . .
C28 C 0.24431(13) -0.04892(10) 0.41066(11) 0.0254(3) Uani 1 1 d . . . . .
C29 C 0.14306(12) -0.00523(10) 0.40958(11) 0.0243(3) Uani 1 1 d . . . . .
C30 C 0.11303(12) 0.03145(11) 0.33291(11) 0.0239(3) Uani 1 1 d . . . . .
C31 C 0.02277(12) 0.10216(12) 0.33812(11) 0.0250(3) Uani 1 1 d . . . . .
C32 C 0.00091(11) 0.16909(12) 0.26562(11) 0.0261(3) Uani 1 1 d . . . . .
C33 C -0.06162(11) 0.25491(13) 0.29503(11) 0.0273(3) Uani 1 1 d . . . . .
C34 C -0.05138(11) 0.33700(13) 0.24834(11) 0.0281(3) Uani 1 1 d . . . . .
C35 C -0.05596(11) 0.40863(12) 0.29117(11) 0.0279(3) Uani 1 1 d . . . . .
C36 C 0.01473(13) 0.45220(11) 0.23900(11) 0.0282(3) Uani 1 1 d . . . . .
C37 C 0.06752(13) 0.48001(10) 0.27713(11) 0.0278(3) Uani 1 1 d . . . . .
C38 C 0.17023(14) 0.46329(10) 0.24230(11) 0.0269(3) Uani 1 1 d . . . . .
C39 C 0.21732(13) 0.44038(10) 0.31157(11) 0.0255(3) Uani 1 1 d . . . . .
C40 C 0.31303(12) 0.37822(11) 0.30570(10) 0.0246(3) Uani 1 1 d . . . . .
C41 C 0.33794(12) 0.33286(11) 0.38300(11) 0.0247(3) Uani 1 1 d . . . . .
C42 C 0.41419(11) 0.24552(12) 0.38692(11) 0.0260(3) Uani 1 1 d . . . . .
C43 C 0.46024(11) 0.20235(13) 0.31534(11) 0.0262(3) Uani 1 1 d . . . . .
C44 C 0.48361(10) 0.10455(12) 0.32144(11) 0.0267(3) Uani 1 1 d . . . . .
C45 C 0.45911(11) 0.05360(12) 0.39913(11) 0.0271(3) Uani 1 1 d . . . . .
C46 C 0.41819(11) -0.01757(11) 0.40490(11) 0.0265(3) Uani 1 1 d . . . . .
C47 C 0.40308(12) -0.03416(10) 0.33260(11) 0.0266(3) Uani 1 1 d . . . . .
C48 C 0.31472(12) -0.04984(10) 0.33533(11) 0.0256(3) Uani 1 1 d . . . . .
C49 C 0.28628(12) -0.00689(10) 0.25668(10) 0.0234(3) Uani 1 1 d . . . . .
C50 C 0.18755(12) 0.03058(10) 0.25317(10) 0.0232(3) Uani 1 1 d . . . . .
C51 C 0.16643(12) 0.10027(11) 0.18477(10) 0.0228(3) Uani 1 1 d . . . . .
C52 C 0.07129(12) 0.16829(12) 0.19008(10) 0.0252(3) Uani 1 1 d . . . . .
C53 C 0.08203(12) 0.25283(12) 0.14101(10) 0.0252(3) Uani 1 1 d . . . . .
C54 C 0.02192(12) 0.33613(12) 0.16932(10) 0.0270(3) Uani 1 1 d . . . . .
C55 C 0.06316(13) 0.40710(11) 0.16358(10) 0.0272(3) Uani 1 1 d . . . . .
C56 C 0.16210(13) 0.39183(11) 0.13019(9) 0.0256(3) Uani 1 1 d . . . . .
C57 C 0.21625(13) 0.42002(10) 0.17099(10) 0.0255(3) Uani 1 1 d . . . . .
C58 C 0.31085(12) 0.35175(11) 0.16583(10) 0.0235(3) Uani 1 1 d . . . . .
C59 C 0.36138(12) 0.33177(11) 0.23000(10) 0.0243(3) Uani 1 1 d . . . . .
C60 C 0.43124(11) 0.24455(12) 0.23680(10) 0.0242(3) Uani 1 1 d . . . . .
C61 C 0.43646(10) 0.17401(11) 0.19380(10) 0.0233(3) Uani 1 1 d . . . . .
C62 C 0.46756(10) 0.08736(12) 0.24624(10) 0.0249(3) Uani 1 1 d . . . . .
C63 C 0.42855(11) 0.01965(11) 0.25154(10) 0.0249(3) Uani 1 1 d . . . . .
C64 C 0.35627(11) 0.03572(10) 0.20518(10) 0.0225(3) Uani 1 1 d . . . . .
C65 C 0.32991(11) 0.11719(11) 0.14849(9) 0.0211(3) Uani 1 1 d . . . . .
C66 C 0.23647(12) 0.14298(11) 0.13310(9) 0.0218(3) Uani 1 1 d . . . . .
C67 C 0.18494(12) 0.23713(11) 0.10636(9) 0.0227(3) Uani 1 1 d . . . . .
C68 C 0.22390(12) 0.30509(11) 0.10153(9) 0.0229(3) Uani 1 1 d . . . . .
C69 C 0.31624(11) 0.28123(11) 0.12245(9) 0.0219(3) Uani 1 1 d . . . . .
C70 C 0.37167(11) 0.18912(11) 0.14268(9) 0.0211(3) Uani 1 1 d . . . . .
C71 C 0.32092(9) 0.60609(8) 0.15212(8) 0.0113(2) Uani 1 1 d . . . . .
C72 C 0.28986(9) 0.66040(9) 0.22045(8) 0.0139(2) Uani 1 1 d . . . . .
C73 C 0.35412(10) 0.61894(9) 0.27051(8) 0.0148(2) Uani 1 1 d . . . . .
C74 C 0.42399(9) 0.53962(9) 0.23243(8) 0.0124(2) Uani 1 1 d . . . . .
C75 C 0.50115(9) 0.47866(9) 0.26505(8) 0.0148(2) Uani 1 1 d . . . . .
H75 H 0.510273 0.492257 0.313908 0.018 Uiso 1 1 calc R U . . .
C76 C 0.56614(9) 0.39962(9) 0.23268(8) 0.0126(2) Uani 1 1 d . . . . .
C77 C 0.64338(9) 0.33479(10) 0.27040(8) 0.0150(2) Uani 1 1 d . . . . .
C78 C 0.68772(9) 0.26549(9) 0.22147(8) 0.0142(2) Uani 1 1 d . . . . .
C79 C 0.63699(9) 0.28861(9) 0.15461(8) 0.0119(2) Uani 1 1 d . . . . .
C80 C 0.65848(9) 0.23308(9) 0.09361(8) 0.0125(2) Uani 1 1 d . . . . .
H80 H 0.713094 0.179220 0.093407 0.015 Uiso 1 1 calc R U . . .
C81 C 0.60695(9) 0.24958(8) 0.03286(8) 0.0118(2) Uani 1 1 d . . . . .
C82 C 0.62742(9) 0.18774(9) -0.02711(8) 0.0135(2) Uani 1 1 d . . . . .
C83 C 0.55890(9) 0.22710(9) -0.07344(8) 0.0134(2) Uani 1 1 d . . . . .
C84 C 0.49830(9) 0.31296(9) -0.04225(8) 0.0116(2) Uani 1 1 d . . . . .
C85 C 0.42034(9) 0.37294(9) -0.07418(8) 0.0123(2) Uani 1 1 d . . . . .
H85 H 0.407109 0.356027 -0.119249 0.015 Uiso 1 1 calc R U . . .
C86 C 0.36005(9) 0.45545(8) -0.04599(8) 0.0107(2) Uani 1 1 d . . . . .
C87 C 0.27547(9) 0.51395(9) -0.07692(8) 0.0120(2) Uani 1 1 d . . . . .
C88 C 0.23386(9) 0.58598(9) -0.03109(8) 0.0115(2) Uani 1 1 d . . . . .
C89 C 0.29356(9) 0.57019(8) 0.02741(8) 0.0104(2) Uani 1 1 d . . . . .
C90 C 0.27220(9) 0.62502(8) 0.08894(8) 0.0115(2) Uani 1 1 d . . . . .
H90 H 0.219561 0.680420 0.087669 0.014 Uiso 1 1 calc R U . . .
C91 C 0.19943(10) 0.74100(9) 0.23354(9) 0.0181(3) Uani 1 1 d . . . . .
H91A H 0.195936 0.781640 0.179074 0.022 Uiso 1 1 calc R U . . .
H91B H 0.202293 0.776045 0.274190 0.022 Uiso 1 1 calc R U . . .
C92 C 0.10759(11) 0.71215(11) 0.26731(10) 0.0227(3) Uani 1 1 d . . . . .
H92A H 0.050205 0.766695 0.274984 0.034 Uiso 1 1 calc R U . . .
H92B H 0.103808 0.678466 0.226705 0.034 Uiso 1 1 calc R U . . .
H92C H 0.110163 0.672873 0.321790 0.034 Uiso 1 1 calc R U . . .
C93 C 0.34999(11) 0.64363(11) 0.35333(9) 0.0213(3) Uani 1 1 d . . . . .
H93A H 0.315681 0.709912 0.354582 0.026 Uiso 1 1 calc R U . . .
H93B H 0.416831 0.630794 0.358539 0.026 Uiso 1 1 calc R U . . .
C94 C 0.29774(18) 0.58977(16) 0.42807(11) 0.0422(5) Uani 1 1 d . . . . .
H94A H 0.296223 0.607366 0.481135 0.063 Uiso 1 1 calc R U . . .
H94B H 0.231180 0.603211 0.423556 0.063 Uiso 1 1 calc R U . . .
H94C H 0.332246 0.524159 0.427510 0.063 Uiso 1 1 calc R U . . .
C95 C 0.66593(10) 0.34280(11) 0.34939(9) 0.0198(3) Uani 1 1 d . . . . .
H95A H 0.620710 0.397700 0.371560 0.024 Uiso 0.5 1 d . U P A 1
H95B H 0.729960 0.348230 0.335410 0.024 Uiso 0.5 1 d . U P B 1
C96A C 0.6612(2) 0.2569(2) 0.4198(2) 0.0257(6) Uiso 0.5 1 d . . P C 1
H96A H 0.675600 0.264000 0.469610 0.039 Uiso 0.5 1 d . U P D 1
H96B H 0.596570 0.251880 0.435030 0.039 Uiso 0.5 1 d . U P E 1
H96C H 0.706870 0.201940 0.398540 0.039 Uiso 0.5 1 d . U P F 1
H95C H 0.658470 0.405890 0.349520 0.031 Uiso 0.5 1 d . U P G 2
H95D H 0.732620 0.307970 0.348550 0.031 Uiso 0.5 1 d . U P H 2
C96B C 0.6020(3) 0.3110(3) 0.4292(2) 0.0321(7) Uiso 0.5 1 d . . P C 2
H96D H 0.619250 0.317150 0.477940 0.048 Uiso 0.5 1 d . U P I 2
H96E H 0.535170 0.346140 0.431530 0.048 Uiso 0.5 1 d . U P J 2
H96F H 0.610100 0.247190 0.430550 0.048 Uiso 0.5 1 d . U P K 2
C97 C 0.76888(10) 0.17848(10) 0.23368(9) 0.0187(3) Uani 1 1 d . . . . .
H97A H 0.803828 0.185941 0.271545 0.022 Uiso 1 1 calc R U . . .
H97B H 0.815367 0.167038 0.178280 0.022 Uiso 1 1 calc R U . . .
C98 C 0.73375(11) 0.09525(11) 0.27163(11) 0.0257(3) Uani 1 1 d . . . . .
H98A H 0.789579 0.040610 0.278172 0.039 Uiso 1 1 calc R U . . .
H98B H 0.688851 0.105449 0.327136 0.039 Uiso 1 1 calc R U . . .
H98C H 0.700395 0.086536 0.233825 0.039 Uiso 1 1 calc R U . . .
C99 C 0.70685(10) 0.09707(9) -0.03239(10) 0.0184(3) Uani 1 1 d . . . . .
H99A H 0.765467 0.103088 -0.023308 0.022 Uiso 1 1 calc R U . . .
H99B H 0.723410 0.080590 -0.090036 0.022 Uiso 1 1 calc R U . . .
C100 C 0.67896(14) 0.02009(11) 0.03234(12) 0.0308(4) Uani 1 1 d . . . . .
H10A H 0.733197 -0.037080 0.025995 0.046 Uiso 1 1 calc R U . . .
H10B H 0.663930 0.035242 0.089667 0.046 Uiso 1 1 calc R U . . .
H10C H 0.621851 0.012733 0.022904 0.046 Uiso 1 1 calc R U . . .
C101 C 0.54129(11) 0.18962(10) -0.13955(9) 0.0178(3) Uani 1 1 d . . . . .
H10D H 0.602339 0.144533 -0.165639 0.021 Uiso 1 1 calc R U . . .
H10E H 0.521193 0.239898 -0.184609 0.021 Uiso 1 1 calc R U . . .
C102 C 0.46230(12) 0.14344(11) -0.10155(11) 0.0250(3) Uani 1 1 d . . . . .
H10F H 0.452397 0.119634 -0.146216 0.038 Uiso 1 1 calc R U . . .
H10G H 0.482579 0.092970 -0.057599 0.038 Uiso 1 1 calc R U . . .
H10H H 0.401505 0.188249 -0.076553 0.038 Uiso 1 1 calc R U . . .
C103 C 0.23962(10) 0.49460(9) -0.14288(8) 0.0150(2) Uani 1 1 d . . . . .
H10I H 0.295978 0.462845 -0.185556 0.018 Uiso 1 1 calc R U . . .
H10J H 0.203999 0.553236 -0.172150 0.018 Uiso 1 1 calc R U . . .
C104 C 0.17272(12) 0.43558(11) -0.10540(10) 0.0235(3) Uani 1 1 d . . . . .
H10K H 0.151292 0.424861 -0.150846 0.035 Uiso 1 1 calc R U . . .
H10L H 0.208039 0.376859 -0.077387 0.035 Uiso 1 1 calc R U . . .
H10M H 0.116048 0.467262 -0.063979 0.035 Uiso 1 1 calc R U . . .
C105 C 0.14276(9) 0.66501(9) -0.03535(8) 0.0145(2) Uani 1 1 d . . . . .
H10N H 0.130167 0.674412 -0.092072 0.017 Uiso 1 1 calc R U . . .
H10O H 0.152638 0.721071 -0.028445 0.017 Uiso 1 1 calc R U . . .
C106 C 0.05362(10) 0.65120(11) 0.03223(10) 0.0207(3) Uani 1 1 d . . . . .
H10P H -0.003358 0.704813 0.026276 0.031 Uiso 1 1 calc R U . . .
H10Q H 0.042356 0.596639 0.024991 0.031 Uiso 1 1 calc R U . . .
H10R H 0.064842 0.643330 0.088661 0.031 Uiso 1 1 calc R U . . .
C107 C 0.2006(5) 0.2115(4) 0.7888(4) 0.0605(17) Uani 0.5 1 d . . P L 3
C108 C 0.1736(2) 0.3008(2) 0.7321(2) 0.0234(6) Uani 0.5 1 d . . P L 3
H10S H 0.108465 0.323067 0.726558 0.028 Uiso 0.5 1 calc R U P L 3
C109 C 0.2261(5) 0.3506(5) 0.6905(4) 0.053(3) Uani 0.5 1 d . . P L 3
H10T H 0.190183 0.412272 0.674770 0.064 Uiso 0.5 1 calc R U P L 3
C110 C 0.3251(2) 0.3319(2) 0.66408(19) 0.0222(6) Uani 0.5 1 d . . P L 3
C111 C 0.3781(4) 0.3983(3) 0.6159(3) 0.0444(11) Uani 0.5 1 d . . P L 3
H11A H 0.448206 0.366766 0.605351 0.067 Uiso 0.5 1 calc R U P L 3
H11B H 0.359737 0.423543 0.561764 0.067 Uiso 0.5 1 calc R U P L 3
H11C H 0.360894 0.448031 0.649135 0.067 Uiso 0.5 1 calc R U P L 3
C112 C 0.3747(4) 0.2388(4) 0.6894(4) 0.0264(9) Uani 0.5 1 d . . P L 3
H11D H 0.443682 0.216942 0.675402 0.032 Uiso 0.5 1 calc R U P L 3
C113 C 0.3236(3) 0.1805(2) 0.7340(3) 0.0269(7) Uani 0.5 1 d . . P L 3
H11E H 0.358043 0.116849 0.735426 0.032 Uiso 0.5 1 calc R U P L 3
C114 C 0.1679(4) 0.1451(3) 0.8052(3) 0.0456(11) Uani 0.5 1 d . . P L 3
H11F H 0.200928 0.096940 0.844787 0.068 Uiso 0.5 1 calc R U P L 3
H11G H 0.098017 0.165980 0.830844 0.068 Uiso 0.5 1 calc R U P L 3
H11H H 0.179392 0.120816 0.752720 0.068 Uiso 0.5 1 calc R U P L 3
C115 C 0.28294(14) 0.40060(14) 0.63396(17) 0.0382(9) Uani 0.5 1 d G . P M 4
H11I H 0.256349 0.462502 0.611183 0.046 Uiso 0.5 1 d G U P M 4
C116 C 0.42175(14) 0.26705(16) 0.64141(18) 0.0480(12) Uani 0.5 1 d G . P M 4
H11J H 0.489478 0.236076 0.625255 0.058 Uiso 0.5 1 d G U P M 4
C117 C 0.26398(18) 0.26302(16) 0.72728(13) 0.0488(12) Uani 0.5 1 d G . P M 4
C118 C 0.44417(18) 0.4061(2) 0.53824(16) 0.0480(11) Uani 0.5 1 d G . P M 4
H11K H 0.511718 0.365931 0.527244 0.072 Uiso 0.5 1 d G U P M 4
H11L H 0.420925 0.421722 0.486336 0.072 Uiso 0.5 1 d G U P M 4
H11M H 0.440237 0.462143 0.556530 0.072 Uiso 0.5 1 d G U P M 4
C119 C 0.2237(2) 0.21008(19) 0.75601(17) 0.0247(8) Uani 0.5 1 d G . P M 4
H11N H 0.154103 0.241811 0.775023 0.037 Uiso 0.5 1 d G U P M 4
H11O H 0.234184 0.172102 0.713115 0.037 Uiso 0.5 1 d G U P M 4
H11P H 0.248559 0.171242 0.804388 0.037 Uiso 0.5 1 d G U P M 4
C120 C 0.22344(14) 0.36165(16) 0.68897(18) 0.0189(13) Uani 0.5 1 d G . P M 4
H120 H 0.156087 0.394194 0.704828 0.023 Uiso 0.5 1 d G U P M 4
C121 C 0.38325(13) 0.35857(15) 0.60556(12) 0.0400(12) Uani 0.5 1 d G . P M 4
C122 C 0.36205(18) 0.22243(14) 0.69948(17) 0.055(3) Uani 0.5 1 d G . P M 4
H12C H 0.390094 0.160521 0.721394 0.066 Uiso 0.5 1 d G U P M 4
C123 C -0.00483(12) 0.01529(12) 0.91445(13) 0.0313(4) Uani 1 1 d . . . N 5
C124 C 0.00954(15) -0.07064(13) 0.95985(14) 0.0377(4) Uani 1 1 d . . . N 5
H12G H 0.0157(19) -0.1222(18) 0.9315(16) 0.057 Uiso 1 1 d . U . O 5
C125 C -0.01423(18) 0.08605(13) 0.95628(16) 0.0449(5) Uani 1 1 d . . . N 5
C126 C -0.01071(17) 0.03246(14) 0.82351(16) 0.0406(5) Uani 1 1 d . . . N 5
H12F H -0.025(2) 0.1467(19) 0.9242(17) 0.061 Uiso 1 1 d . U . P 5
H12B H 0.023(2) -0.019(2) 0.7962(17) 0.061 Uiso 1 1 d . U . Q 5
H12D H -0.079(2) 0.0507(19) 0.8210(17) 0.061 Uiso 1 1 d . U . R 5
H12E H 0.015(2) 0.080(2) 0.7898(18) 0.061 Uiso 1 1 d . U . S 5

loop_
_atom_site_aniso_label
_atom_site_aniso_U_11
_atom_site_aniso_U_22
_atom_site_aniso_U_33
_atom_site_aniso_U_23
_atom_site_aniso_U_13
_atom_site_aniso_U_12
Cu1 0.00854(7) 0.01024(7) 0.00889(7) -0.00085(5) -0.00287(5) -0.00217(5)
N1 0.0100(4) 0.0130(5) 0.0106(5) -0.0007(4) -0.0036(4) -0.0039(4)
C1 0.0201(7) 0.0261(7) 0.0103(6) -0.0006(5) 0.0006(5) -0.0071(6)
N2 0.0095(4) 0.0130(5) 0.0105(5) -0.0002(4) -0.0030(4) -0.0033(4)
C2 0.0149(6) 0.0304(8) 0.0150(6) -0.0030(5) 0.0036(5) -0.0094(6)
N3 0.0099(4) 0.0115(5) 0.0105(4) -0.0013(4) -0.0026(4) -0.0025(4)
C3 0.0127(6) 0.0313(8) 0.0183(6) -0.0085(6) 0.0023(5) -0.0019(5)
N4 0.0103(4) 0.0108(4) 0.0106(4) -0.0013(4) -0.0033(4) -0.0026(4)
C4 0.0208(7) 0.0229(7) 0.0174(6) -0.0102(5) -0.0003(5) 0.0020(5)
C5 0.0267(7) 0.0216(7) 0.0153(6) -0.0092(5) -0.0040(5) -0.0038(6)
C6 0.0241(7) 0.0265(7) 0.0100(6) -0.0054(5) -0.0030(5) -0.0060(6)
C7 0.0266(7) 0.0302(8) 0.0121(6) -0.0025(5) -0.0094(5) -0.0085(6)
C8 0.0260(7) 0.0276(7) 0.0118(6) 0.0055(5) -0.0101(5) -0.0074(6)
C9 0.0254(7) 0.0260(7) 0.0112(6) 0.0058(5) -0.0030(5) -0.0101(6)
C10 0.0292(8) 0.0194(7) 0.0178(7) 0.0088(5) -0.0036(6) -0.0116(6)
C11 0.0262(7) 0.0230(7) 0.0222(7) 0.0033(6) -0.0013(6) -0.0176(6)
C12 0.0174(6) 0.0295(8) 0.0209(7) 0.0004(6) 0.0020(5) -0.0159(6)
C13 0.0153(6) 0.0358(8) 0.0278(8) -0.0037(6) -0.0016(6) -0.0172(6)
C14 0.0079(6) 0.0410(9) 0.0281(8) -0.0069(7) -0.0031(5) -0.0074(6)
C15 0.0084(6) 0.0355(8) 0.0246(7) -0.0082(6) -0.0009(5) 0.0012(5)
C16 0.0144(6) 0.0272(8) 0.0278(8) -0.0086(6) -0.0059(6) 0.0088(5)
C17 0.0243(7) 0.0186(7) 0.0247(7) -0.0095(6) -0.0051(6) 0.0080(6)
C18 0.0347(8) 0.0110(6) 0.0268(8) -0.0057(5) -0.0086(7) 0.0034(6)
C19 0.0383(9) 0.0120(6) 0.0268(8) -0.0061(5) -0.0090(7) -0.0078(6)
C20 0.0342(8) 0.0183(6) 0.0212(7) -0.0091(5) -0.0078(6) -0.0088(6)
C21 0.0323(8) 0.0252(7) 0.0235(7) -0.0064(6) -0.0106(6) -0.0158(6)
C22 0.0271(7) 0.0329(8) 0.0189(7) -0.0046(6) -0.0127(6) -0.0125(6)
C23 0.0202(7) 0.0399(9) 0.0247(7) -0.0010(6) -0.0143(6) -0.0133(6)
C24 0.0170(7) 0.0368(9) 0.0254(8) 0.0034(6) -0.0155(6) -0.0044(6)
C25 0.0244(7) 0.0281(8) 0.0195(7) 0.0080(6) -0.0145(6) -0.0031(6)
C26 0.0266(8) 0.0187(7) 0.0240(7) 0.0079(6) -0.0119(6) 0.0013(6)
C27 0.0330(8) 0.0137(6) 0.0244(7) 0.0094(5) -0.0080(6) -0.0061(6)
C28 0.0342(8) 0.0094(6) 0.0294(8) 0.0023(5) -0.0064(7) -0.0073(6)
C29 0.0307(8) 0.0169(6) 0.0287(8) 0.0012(6) -0.0038(6) -0.0166(6)
C30 0.0290(8) 0.0214(7) 0.0293(8) -0.0064(6) -0.0056(6) -0.0166(6)
C31 0.0227(7) 0.0322(8) 0.0304(8) -0.0070(6) -0.0060(6) -0.0191(6)
C32 0.0198(7) 0.0386(9) 0.0302(8) -0.0089(7) -0.0121(6) -0.0135(6)
C33 0.0129(6) 0.0424(9) 0.0299(8) -0.0085(7) -0.0110(6) -0.0058(6)
C34 0.0155(7) 0.0384(9) 0.0277(8) -0.0052(7) -0.0151(6) 0.0028(6)
C35 0.0170(7) 0.0276(8) 0.0290(8) -0.0040(6) -0.0116(6) 0.0095(6)
C36 0.0302(8) 0.0176(7) 0.0252(8) 0.0008(6) -0.0135(6) 0.0089(6)
C37 0.0380(9) 0.0103(6) 0.0267(8) 0.0009(5) -0.0114(7) 0.0028(6)
C38 0.0427(9) 0.0101(6) 0.0255(8) 0.0056(5) -0.0104(7) -0.0088(6)
C39 0.0410(9) 0.0133(6) 0.0264(8) 0.0002(5) -0.0080(7) -0.0151(6)
C40 0.0328(8) 0.0228(7) 0.0262(8) 0.0003(6) -0.0054(6) -0.0214(7)
C41 0.0295(8) 0.0288(8) 0.0277(8) -0.0027(6) -0.0093(6) -0.0213(7)
C42 0.0192(7) 0.0398(9) 0.0284(8) 0.0000(7) -0.0102(6) -0.0191(7)
C43 0.0121(6) 0.0413(9) 0.0286(8) 0.0008(7) -0.0058(6) -0.0148(6)
C44 0.0075(6) 0.0381(9) 0.0300(8) -0.0019(7) -0.0056(5) -0.0028(6)
C45 0.0114(6) 0.0335(8) 0.0294(8) 0.0014(7) -0.0111(6) 0.0023(6)
C46 0.0192(7) 0.0196(7) 0.0296(8) 0.0029(6) -0.0107(6) 0.0067(5)
C47 0.0227(7) 0.0139(6) 0.0303(8) -0.0019(6) -0.0053(6) 0.0073(5)
C48 0.0309(8) 0.0086(6) 0.0316(8) -0.0033(5) -0.0067(7) 0.0001(5)
C49 0.0298(8) 0.0124(6) 0.0260(7) -0.0099(5) -0.0049(6) -0.0015(5)
C50 0.0298(8) 0.0186(7) 0.0264(7) -0.0104(6) -0.0055(6) -0.0102(6)
C51 0.0274(7) 0.0250(7) 0.0216(7) -0.0123(6) -0.0074(6) -0.0081(6)
C52 0.0247(7) 0.0347(8) 0.0254(7) -0.0110(6) -0.0133(6) -0.0101(6)
C53 0.0260(7) 0.0346(8) 0.0182(7) -0.0048(6) -0.0142(6) -0.0053(6)
C54 0.0234(7) 0.0340(8) 0.0211(7) -0.0017(6) -0.0167(6) 0.0019(6)
C55 0.0317(8) 0.0230(7) 0.0190(7) 0.0040(6) -0.0153(6) 0.0037(6)
C56 0.0362(9) 0.0210(7) 0.0135(6) 0.0080(5) -0.0094(6) -0.0055(6)
C57 0.0376(9) 0.0163(6) 0.0191(7) 0.0090(5) -0.0068(6) -0.0116(6)
C58 0.0273(7) 0.0237(7) 0.0172(6) 0.0059(5) 0.0005(6) -0.0155(6)
C59 0.0262(7) 0.0276(8) 0.0227(7) 0.0032(6) -0.0009(6) -0.0206(6)
C60 0.0150(6) 0.0353(8) 0.0229(7) 0.0014(6) 0.0006(5) -0.0158(6)
C61 0.0125(6) 0.0318(8) 0.0188(7) -0.0009(6) 0.0037(5) -0.0067(6)
C62 0.0092(6) 0.0314(8) 0.0243(7) -0.0043(6) 0.0008(5) 0.0012(5)
C63 0.0160(6) 0.0219(7) 0.0247(7) -0.0068(6) -0.0001(5) 0.0062(5)
C64 0.0217(7) 0.0178(6) 0.0207(7) -0.0095(5) -0.0006(5) 0.0027(5)
C65 0.0197(7) 0.0239(7) 0.0144(6) -0.0085(5) 0.0015(5) -0.0019(5)
C66 0.0263(7) 0.0251(7) 0.0141(6) -0.0088(5) -0.0047(5) -0.0044(6)
C67 0.0267(7) 0.0286(8) 0.0115(6) -0.0042(5) -0.0081(5) -0.0035(6)
C68 0.0282(8) 0.0262(7) 0.0094(6) 0.0032(5) -0.0057(5) -0.0054(6)
C69 0.0230(7) 0.0271(7) 0.0109(6) 0.0032(5) 0.0014(5) -0.0104(6)
C70 0.0172(6) 0.0266(7) 0.0130(6) -0.0018(5) 0.0039(5) -0.0060(5)
C71 0.0108(5) 0.0112(5) 0.0111(5) -0.0018(4) -0.0014(4) -0.0034(4)
C72 0.0143(6) 0.0133(5) 0.0132(5) -0.0031(4) -0.0029(4) -0.0031(4)
C73 0.0156(6) 0.0157(6) 0.0136(6) -0.0047(5) -0.0033(5) -0.0041(5)
C74 0.0119(5) 0.0149(5) 0.0113(5) -0.0023(4) -0.0026(4) -0.0050(4)
C75 0.0133(6) 0.0193(6) 0.0125(5) -0.0030(5) -0.0045(4) -0.0044(5)
C76 0.0098(5) 0.0172(6) 0.0111(5) -0.0010(4) -0.0037(4) -0.0041(4)
C77 0.0106(5) 0.0215(6) 0.0131(6) -0.0004(5) -0.0053(4) -0.0047(5)
C78 0.0105(5) 0.0181(6) 0.0132(5) 0.0018(5) -0.0048(4) -0.0045(4)
C79 0.0088(5) 0.0141(5) 0.0118(5) 0.0021(4) -0.0031(4) -0.0043(4)
C80 0.0097(5) 0.0120(5) 0.0139(5) 0.0004(4) -0.0028(4) -0.0027(4)
C81 0.0094(5) 0.0114(5) 0.0129(5) -0.0008(4) -0.0016(4) -0.0028(4)
C82 0.0134(5) 0.0117(5) 0.0141(6) -0.0028(4) -0.0016(4) -0.0032(4)
C83 0.0140(5) 0.0121(5) 0.0130(5) -0.0031(4) -0.0022(4) -0.0028(4)
C84 0.0115(5) 0.0128(5) 0.0101(5) -0.0020(4) -0.0021(4) -0.0037(4)
C85 0.0131(5) 0.0137(5) 0.0105(5) -0.0024(4) -0.0034(4) -0.0039(4)
C86 0.0103(5) 0.0124(5) 0.0095(5) -0.0001(4) -0.0033(4) -0.0040(4)
C87 0.0111(5) 0.0148(5) 0.0108(5) 0.0000(4) -0.0043(4) -0.0045(4)
C88 0.0097(5) 0.0124(5) 0.0117(5) 0.0009(4) -0.0040(4) -0.0031(4)
C89 0.0098(5) 0.0110(5) 0.0097(5) 0.0009(4) -0.0027(4) -0.0036(4)
C90 0.0109(5) 0.0112(5) 0.0115(5) -0.0007(4) -0.0027(4) -0.0029(4)
C91 0.0185(6) 0.0142(6) 0.0185(6) -0.0061(5) -0.0046(5) 0.0006(5)
C92 0.0168(6) 0.0249(7) 0.0185(7) -0.0047(6) -0.0011(5) 0.0010(5)
C93 0.0232(7) 0.0240(7) 0.0177(6) -0.0101(5) -0.0085(5) -0.0013(6)
C94 0.0629(14) 0.0499(12) 0.0141(7) -0.0102(7) -0.0014(8) -0.0209(11)
C95 0.0160(6) 0.0283(7) 0.0172(6) -0.0023(5) -0.0087(5) -0.0060(5)
C97 0.0123(6) 0.0203(6) 0.0201(6) 0.0036(5) -0.0070(5) -0.0028(5)
C98 0.0209(7) 0.0216(7) 0.0287(8) 0.0108(6) -0.0102(6) -0.0053(6)
C99 0.0177(6) 0.0127(6) 0.0224(7) -0.0052(5) -0.0059(5) 0.0007(5)
C100 0.0390(9) 0.0137(6) 0.0361(9) 0.0013(6) -0.0123(8) -0.0046(6)
C101 0.0211(6) 0.0166(6) 0.0160(6) -0.0066(5) -0.0052(5) -0.0031(5)
C102 0.0289(8) 0.0250(7) 0.0282(8) -0.0078(6) -0.0107(6) -0.0110(6)
C103 0.0155(6) 0.0175(6) 0.0138(6) -0.0015(5) -0.0075(5) -0.0043(5)
C104 0.0286(8) 0.0292(8) 0.0214(7) -0.0016(6) -0.0109(6) -0.0165(6)
C105 0.0115(5) 0.0145(6) 0.0156(6) -0.0002(5) -0.0053(4) -0.0016(4)
C106 0.0115(6) 0.0231(7) 0.0241(7) -0.0020(6) -0.0030(5) -0.0034(5)
C107 0.063(4) 0.053(3) 0.041(3) 0.002(3) -0.016(3) 0.006(3)
C108 0.0188(13) 0.0274(15) 0.0226(14) -0.0102(12) -0.0029(11) -0.0033(12)
C109 0.055(5) 0.042(3) 0.054(5) -0.034(3) -0.027(4) 0.021(3)
C110 0.0278(15) 0.0255(14) 0.0191(13) -0.0053(11) -0.0082(12) -0.0117(12)
C111 0.057(3) 0.049(3) 0.036(2) -0.0031(19) -0.004(2) -0.034(2)
C112 0.0167(18) 0.034(2) 0.034(2) -0.0090(18) -0.0121(16) -0.0065(18)
C113 0.0316(18) 0.0204(15) 0.0322(19) 0.0016(13) -0.0213(15) -0.0044(13)
C114 0.063(3) 0.055(3) 0.031(2) 0.0051(18) -0.0101(19) -0.040(2)
C115 0.0349(19) 0.038(2) 0.036(2) -0.0166(16) -0.0146(16) 0.0078(16)
C116 0.040(2) 0.051(3) 0.049(3) -0.029(2) -0.029(2) 0.018(2)
C117 0.064(3) 0.047(2) 0.0254(18) -0.0146(17) -0.0190(19) 0.007(2)
C118 0.033(2) 0.068(3) 0.047(2) -0.030(2) -0.0160(18) -0.002(2)
C119 0.034(2) 0.0298(17) 0.0160(17) -0.0013(15) -0.0070(15) -0.0160(16)
C120 0.019(2) 0.0101(17) 0.020(3) -0.0036(15) -0.0014(18) 0.0015(16)
C121 0.0319(19) 0.048(3) 0.040(2) -0.029(2) -0.0225(17) 0.0117(19)
C122 0.051(5) 0.057(5) 0.043(4) -0.025(4) -0.032(4) 0.027(4)
C123 0.0241(8) 0.0216(7) 0.0511(11) -0.0157(7) -0.0161(8) 0.0014(6)
C124 0.0436(11) 0.0234(8) 0.0534(12) -0.0173(8) -0.0190(9) -0.0057(8)
C125 0.0639(14) 0.0199(8) 0.0557(13) -0.0125(8) -0.0260(11) -0.0049(9)
C126 0.0437(11) 0.0258(9) 0.0567(13) -0.0162(9) -0.0254(10) 0.0012(8)

loop_
_atom_type_symbol
_atom_type_description
_atom_type_scat_dispersion_real
_atom_type_scat_dispersion_imag
_atom_type_scat_source
C C 0.0033 0.0016 'International Tables Vol C Tables 4.2.6.8 and 6.1.1.4'
H H 0.0000 0.0000 'International Tables Vol C Tables 4.2.6.8 and 6.1.1.4'
N N 0.0061 0.0033 'International Tables Vol C Tables 4.2.6.8 and 6.1.1.4'
Cu Cu 0.3201 1.2651 'International Tables Vol C Tables 4.2.6.8 and 6.1.1.4'

loop_
_geom_angle_atom_site_label_1
_geom_angle_atom_site_label_2
_geom_angle_atom_site_label_3
_geom_angle
_geom_angle_site_symmetry_1
_geom_angle_site_symmetry_3
_geom_angle_publ_flag
N3 Cu1 N1 174.44(4) . . ?
N3 Cu1 N2 90.02(4) . . ?
N1 Cu1 N2 90.07(4) . . ?
N3 Cu1 N4 89.84(4) . . ?
N1 Cu1 N4 89.82(4) . . ?
N2 Cu1 N4 177.45(4) . . ?
C71 N1 C74 105.41(10) . . ?
C71 N1 Cu1 127.32(9) . . ?
C74 N1 Cu1 127.20(9) . . ?
C2 C1 C6 121.25(14) . . ?
C2 C1 C9 121.71(14) . . ?
C6 C1 C9 107.96(13) . . ?
C79 N2 C76 105.58(10) . . ?
C79 N2 Cu1 126.90(9) . . ?
C76 N2 Cu1 127.49(9) . . ?
C3 C2 C1 116.20(14) . . ?
C3 C2 C12 118.62(14) . . ?
C1 C2 C12 118.42(14) . . ?
C84 N3 C81 105.26(10) . . ?
C84 N3 Cu1 127.22(8) . . ?
C81 N3 Cu1 127.53(9) . . ?
C2 C3 C4 121.59(14) . . ?
C2 C3 C15 121.38(15) . . ?
C4 C3 C15 107.92(14) . . ?
C86 N4 C89 104.96(10) . . ?
C86 N4 Cu1 127.38(8) . . ?
C89 N4 Cu1 127.26(8) . . ?
C5 C4 C3 121.02(14) . . ?
C5 C4 C17 121.46(15) . . ?
C3 C4 C17 108.16(14) . . ?
C6 C5 C4 116.01(14) . . ?
C6 C5 C20 118.76(14) . . ?
C4 C5 C20 118.64(14) . . ?
C5 C6 C1 121.43(14) . . ?
C5 C6 C7 121.31(14) . . ?
C1 C6 C7 108.00(13) . . ?
C22 C7 C6 119.95(14) . . ?
C22 C7 C8 119.94(15) . . ?
C6 C7 C8 108.43(14) . . ?
C25 C8 C9 119.96(15) . . ?
C25 C8 C7 120.37(15) . . ?
C9 C8 C7 107.11(13) . . ?
C10 C9 C8 120.18(15) . . ?
C10 C9 C1 119.75(14) . . ?
C8 C9 C1 108.50(14) . . ?
C9 C10 C27 119.91(15) . . ?
C9 C10 C11 119.66(15) . . ?
C27 C10 C11 108.74(14) . . ?
C12 C11 C29 121.23(15) . . ?
C12 C11 C10 121.58(15) . . ?
C29 C11 C10 107.99(14) . . ?
C13 C12 C11 116.35(15) . . ?
C13 C12 C2 118.57(15) . . ?
C11 C12 C2 118.59(14) . . ?
C12 C13 C31 121.11(15) . . ?
C12 C13 C14 121.47(15) . . ?
C31 C13 C14 107.88(15) . . ?
C15 C14 C33 120.06(16) . . ?
C15 C14 C13 119.76(15) . . ?
C33 C14 C13 108.63(15) . . ?
C14 C15 C16 119.98(15) . . ?
C14 C15 C3 119.93(15) . . ?
C16 C15 C3 108.40(15) . . ?
C35 C16 C15 120.16(16) . . ?
C35 C16 C17 120.18(17) . . ?
C15 C16 C17 107.22(14) . . ?
C18 C17 C16 120.00(15) . . ?
C18 C17 C4 119.86(15) . . ?
C16 C17 C4 108.29(15) . . ?
C17 C18 C37 120.04(16) . . ?
C17 C18 C19 119.79(15) . . ?
C37 C18 C19 108.47(15) . . ?
C20 C19 C39 121.28(16) . . ?
C20 C19 C18 121.37(15) . . ?
C39 C19 C18 107.97(14) . . ?
C21 C20 C19 116.00(15) . . ?
C21 C20 C5 118.50(14) . . ?
C19 C20 C5 118.59(15) . . ?
C20 C21 C41 121.57(15) . . ?
C20 C21 C22 121.42(15) . . ?
C41 C21 C22 107.77(15) . . ?
C7 C22 C23 120.18(15) . . ?
C7 C22 C21 119.77(15) . . ?
C23 C22 C21 108.61(14) . . ?
C24 C23 C22 120.27(15) . . ?
C24 C23 C42 119.94(16) . . ?
C22 C23 C42 107.10(15) . . ?
C23 C24 C45 119.88(15) . . ?
C23 C24 C25 119.73(15) . . ?
C45 C24 C25 107.88(16) . . ?
C8 C25 C26 119.84(15) . . ?
C8 C25 C24 119.51(15) . . ?
C26 C25 C24 108.09(15) . . ?
C27 C26 C25 119.87(15) . . ?
C27 C26 C46 119.86(16) . . ?
C25 C26 C46 107.96(15) . . ?
C26 C27 C10 120.23(16) . . ?
C26 C27 C28 120.22(15) . . ?
C10 C27 C28 106.66(15) . . ?
C48 C28 C29 119.46(15) . . ?
C48 C28 C27 120.04(16) . . ?
C29 C28 C27 108.84(15) . . ?
C30 C29 C11 121.15(15) . . ?
C30 C29 C28 121.82(15) . . ?
C11 C29 C28 107.76(15) . . ?
C31 C30 C29 116.38(15) . . ?
C31 C30 C50 118.32(15) . . ?
C29 C30 C50 118.58(15) . . ?
C30 C31 C13 121.24(15) . . ?
C30 C31 C32 121.63(15) . . ?
C13 C31 C32 107.75(15) . . ?
C52 C32 C33 119.93(16) . . ?
C52 C32 C31 120.02(15) . . ?
C33 C32 C31 108.73(15) . . ?
C34 C33 C32 120.32(16) . . ?
C34 C33 C14 120.28(16) . . ?
C32 C33 C14 107.00(15) . . ?
C33 C34 C35 119.81(16) . . ?
C33 C34 C54 119.72(16) . . ?
C35 C34 C54 108.18(16) . . ?
C16 C35 C34 119.71(17) . . ?
C16 C35 C36 119.85(16) . . ?
C34 C35 C36 108.07(15) . . ?
C37 C36 C35 119.68(15) . . ?
C37 C36 C55 119.92(16) . . ?
C35 C36 C55 107.88(16) . . ?
C36 C37 C38 120.06(16) . . ?
C36 C37 C18 120.25(17) . . ?
C38 C37 C18 106.96(15) . . ?
C57 C38 C37 119.97(16) . . ?
C57 C38 C39 119.82(16) . . ?
C37 C38 C39 108.59(15) . . ?
C40 C39 C19 121.09(15) . . ?
C40 C39 C38 121.39(15) . . ?
C19 C39 C38 107.99(16) . . ?
C41 C40 C39 116.49(15) . . ?
C41 C40 C59 118.40(15) . . ?
C39 C40 C59 118.46(15) . . ?
C40 C41 C21 120.92(15) . . ?
C40 C41 C42 121.21(15) . . ?
C21 C41 C42 108.13(14) . . ?
C43 C42 C23 120.03(16) . . ?
C43 C42 C41 120.13(15) . . ?
C23 C42 C41 108.37(15) . . ?
C42 C43 C44 120.26(15) . . ?
C42 C43 C60 119.56(16) . . ?
C44 C43 C60 108.47(15) . . ?
C45 C44 C43 120.07(16) . . ?
C45 C44 C62 120.24(16) . . ?
C43 C44 C62 106.90(14) . . ?
C44 C45 C46 119.79(16) . . ?
C44 C45 C24 119.83(16) . . ?
C46 C45 C24 108.06(15) . . ?
C47 C46 C45 119.90(15) . . ?
C47 C46 C26 119.47(16) . . ?
C45 C46 C26 108.01(15) . . ?
C46 C47 C48 120.62(15) . . ?
C46 C47 C63 120.03(16) . . ?
C48 C47 C63 106.96(15) . . ?
C28 C48 C47 119.79(16) . . ?
C28 C48 C49 119.75(15) . . ?
C47 C48 C49 108.66(14) . . ?
C50 C49 C64 121.23(14) . . ?
C50 C49 C48 121.79(15) . . ?
C64 C49 C48 107.99(15) . . ?
C49 C50 C51 116.09(15) . . ?
C49 C50 C30 118.28(15) . . ?
C51 C50 C30 118.88(15) . . ?
C50 C51 C66 121.53(14) . . ?
C50 C51 C52 121.53(15) . . ?
C66 C51 C52 107.63(14) . . ?
C32 C52 C53 120.19(16) . . ?
C32 C52 C51 119.38(15) . . ?
C53 C52 C51 108.95(14) . . ?
C54 C53 C52 120.14(16) . . ?
C54 C53 C67 120.36(16) . . ?
C52 C53 C67 106.84(14) . . ?
C53 C54 C55 119.61(15) . . ?
C53 C54 C34 119.70(16) . . ?
C55 C54 C34 107.91(15) . . ?
C56 C55 C54 119.89(15) . . ?
C56 C55 C36 119.56(16) . . ?
C54 C55 C36 107.97(15) . . ?
C55 C56 C57 119.95(15) . . ?
C55 C56 C68 120.10(16) . . ?
C57 C56 C68 107.06(14) . . ?
C38 C57 C58 119.89(15) . . ?
C38 C57 C56 120.52(16) . . ?
C58 C57 C56 108.19(14) . . ?
C59 C58 C69 121.08(15) . . ?
C59 C58 C57 121.69(15) . . ?
C69 C58 C57 108.50(14) . . ?
C60 C59 C58 116.47(15) . . ?
C60 C59 C40 119.03(15) . . ?
C58 C59 C40 118.48(15) . . ?
C59 C60 C61 121.31(15) . . ?
C59 C60 C43 121.42(16) . . ?
C61 C60 C43 108.32(15) . . ?
C70 C61 C60 121.26(15) . . ?
C70 C61 C62 121.56(15) . . ?
C60 C61 C62 107.74(14) . . ?
C63 C62 C61 119.81(15) . . ?
C63 C62 C44 120.10(15) . . ?
C61 C62 C44 108.56(15) . . ?
C62 C63 C64 119.85(15) . . ?
C62 C63 C47 119.94(16) . . ?
C64 C63 C47 108.28(15) . . ?
C65 C64 C49 121.52(14) . . ?
C65 C64 C63 121.41(15) . . ?
C49 C64 C63 108.11(14) . . ?
C66 C65 C64 116.08(14) . . ?
C66 C65 C70 118.62(14) . . ?
C64 C65 C70 118.52(14) . . ?
C65 C66 C51 121.11(14) . . ?
C65 C66 C67 121.55(15) . . ?
C51 C66 C67 108.00(14) . . ?
C68 C67 C53 119.68(15) . . ?
C68 C67 C66 119.72(14) . . ?
C53 C67 C66 108.58(14) . . ?
C67 C68 C69 119.71(14) . . ?
C67 C68 C56 120.34(15) . . ?
C69 C68 C56 108.68(14) . . ?
C70 C69 C58 121.15(14) . . ?
C70 C69 C68 121.77(15) . . ?
C58 C69 C68 107.55(14) . . ?
C61 C70 C69 116.21(15) . . ?
C61 C70 C65 118.49(14) . . ?
C69 C70 C65 118.32(14) . . ?
N1 C71 C90 125.26(11) . . ?
N1 C71 C72 110.93(11) . . ?
C90 C71 C72 123.76(12) . . ?
C73 C72 C71 106.36(11) . . ?
C73 C72 C91 129.15(12) . . ?
C71 C72 C91 124.31(12) . . ?
C72 C73 C74 106.68(11) . . ?
C72 C73 C93 127.69(12) . . ?
C74 C73 C93 125.40(12) . . ?
N1 C74 C75 124.92(12) . . ?
N1 C74 C73 110.61(11) . . ?
C75 C74 C73 124.46(12) . . ?
C76 C75 C74 125.84(12) . . ?
C76 C75 H75 117.1 . . ?
C74 C75 H75 117.1 . . ?
N2 C76 C75 124.44(12) . . ?
N2 C76 C77 110.84(11) . . ?
C75 C76 C77 124.69(12) . . ?
C78 C77 C76 106.30(11) . . ?
C78 C77 C95 128.02(12) . . ?
C76 C77 C95 125.65(12) . . ?
C77 C78 C79 106.53(11) . . ?
C77 C78 C97 129.07(12) . . ?
C79 C78 C97 124.32(12) . . ?
N2 C79 C80 125.31(11) . . ?
N2 C79 C78 110.76(11) . . ?
C80 C79 C78 123.90(12) . . ?
C79 C80 C81 125.45(12) . . ?
C79 C80 H80 117.3 . . ?
C81 C80 H80 117.3 . . ?
N3 C81 C80 124.65(12) . . ?
N3 C81 C82 110.93(11) . . ?
C80 C81 C82 124.40(12) . . ?
C83 C82 C81 106.27(11) . . ?
C83 C82 C99 128.53(12) . . ?
C81 C82 C99 125.16(12) . . ?
C82 C83 C84 106.63(11) . . ?
C82 C83 C101 128.95(12) . . ?
C84 C83 C101 124.28(12) . . ?
N3 C84 C85 125.45(11) . . ?
N3 C84 C83 110.91(11) . . ?
C85 C84 C83 123.64(12) . . ?
C86 C85 C84 125.63(12) . . ?
C86 C85 H85 117.2 . . ?
C84 C85 H85 117.2 . . ?
N4 C86 C85 124.41(11) . . ?
N4 C86 C87 111.19(11) . . ?
C85 C86 C87 124.37(12) . . ?
C88 C87 C86 106.37(11) . . ?
C88 C87 C103 127.99(12) . . ?
C86 C87 C103 125.56(12) . . ?
C87 C88 C89 106.32(11) . . ?
C87 C88 C105 128.69(12) . . ?
C89 C88 C105 124.95(11) . . ?
N4 C89 C90 124.54(11) . . ?
N4 C89 C88 111.13(11) . . ?
C90 C89 C88 124.24(11) . . ?
C71 C90 C89 125.67(12) . . ?
C71 C90 H90 117.2 . . ?
C89 C90 H90 117.2 . . ?
C72 C91 C92 112.03(12) . . ?
C72 C91 H91A 109.2 . . ?
C92 C91 H91A 109.2 . . ?
C72 C91 H91B 109.2 . . ?
C92 C91 H91B 109.2 . . ?
H91A C91 H91B 107.9 . . ?
C91 C92 H92A 109.5 . . ?
C91 C92 H92B 109.5 . . ?
H92A C92 H92B 109.5 . . ?
C91 C92 H92C 109.5 . . ?
H92A C92 H92C 109.5 . . ?
H92B C92 H92C 109.5 . . ?
C73 C93 C94 111.41(13) . . ?
C73 C93 H93A 109.3 . . ?
C94 C93 H93A 109.3 . . ?
C73 C93 H93B 109.3 . . ?
C94 C93 H93B 109.3 . . ?
H93A C93 H93B 108.0 . . ?
C93 C94 H94A 109.5 . . ?
C93 C94 H94B 109.5 . . ?
H94A C94 H94B 109.5 . . ?
C93 C94 H94C 109.5 . . ?
H94A C94 H94C 109.5 . . ?
H94B C94 H94C 109.5 . . ?
C96B C95 C77 113.26(18) . . ?
C77 C95 C96A 112.02(16) . . ?
C77 C95 H95A 109.3 . . ?
C96A C95 H95A 109.6 . . ?
C77 C95 H95B 109.2 . . ?
C96A C95 H95B 109.2 . . ?
H95A C95 H95B 107.5 . . ?
C96B C95 H95C 108.8 . . ?
C77 C95 H95C 108.9 . . ?
C96B C95 H95D 109.3 . . ?
C77 C95 H95D 109.1 . . ?
H95C C95 H95D 107.3 . . ?
C95 C96A H96A 110.2 . . ?
C95 C96A H96B 109.5 . . ?
H96A C96A H96B 108.7 . . ?
C95 C96A H96C 110.1 . . ?
H96A C96A H96C 109.4 . . ?
H96B C96A H96C 108.9 . . ?
C95 C96B H96D 110.3 . . ?
C95 C96B H96E 110.3 . . ?
H96D C96B H96E 109.3 . . ?
C95 C96B H96F 109.6 . . ?
H96D C96B H96F 108.6 . . ?
H96E C96B H96F 108.8 . . ?
C78 C97 C98 113.03(12) . . ?
C78 C97 H97A 109.0 . . ?
C98 C97 H97A 109.0 . . ?
C78 C97 H97B 109.0 . . ?
C98 C97 H97B 109.0 . . ?
H97A C97 H97B 107.8 . . ?
C97 C98 H98A 109.5 . . ?
C97 C98 H98B 109.5 . . ?
H98A C98 H98B 109.5 . . ?
C97 C98 H98C 109.5 . . ?
H98A C98 H98C 109.5 . . ?
H98B C98 H98C 109.5 . . ?
C82 C99 C100 113.06(13) . . ?
C82 C99 H99A 109.0 . . ?
C100 C99 H99A 109.0 . . ?
C82 C99 H99B 109.0 . . ?
C100 C99 H99B 109.0 . . ?
H99A C99 H99B 107.8 . . ?
C99 C100 H10A 109.5 . . ?
C99 C100 H10B 109.5 . . ?
H10A C100 H10B 109.5 . . ?
C99 C100 H10C 109.5 . . ?
H10A C100 H10C 109.5 . . ?
H10B C100 H10C 109.5 . . ?
C83 C101 C102 111.34(12) . . ?
C83 C101 H10D 109.4 . . ?
C102 C101 H10D 109.4 . . ?
C83 C101 H10E 109.4 . . ?
C102 C101 H10E 109.4 . . ?
H10D C101 H10E 108.0 . . ?
C101 C102 H10F 109.5 . . ?
C101 C102 H10G 109.5 . . ?
H10F C102 H10G 109.5 . . ?
C101 C102 H10H 109.5 . . ?
H10F C102 H10H 109.5 . . ?
H10G C102 H10H 109.5 . . ?
C87 C103 C104 112.57(11) . . ?
C87 C103 H10I 109.1 . . ?
C104 C103 H10I 109.1 . . ?
C87 C103 H10J 109.1 . . ?
C104 C103 H10J 109.1 . . ?
H10I C103 H10J 107.8 . . ?
C103 C104 H10K 109.5 . . ?
C103 C104 H10L 109.5 . . ?
H10K C104 H10L 109.5 . . ?
C103 C104 H10M 109.5 . . ?
H10K C104 H10M 109.5 . . ?
H10L C104 H10M 109.5 . . ?
C88 C105 C106 113.25(11) . . ?
C88 C105 H10N 108.9 . . ?
C106 C105 H10N 108.9 . . ?
C88 C105 H10O 108.9 . . ?
C106 C105 H10O 108.9 . . ?
H10N C105 H10O 107.7 . . ?
C105 C106 H10P 109.5 . . ?
C105 C106 H10Q 109.5 . . ?
H10P C106 H10Q 109.5 . . ?
C105 C106 H10R 109.5 . . ?
H10P C106 H10R 109.5 . . ?
H10Q C106 H10R 109.5 . . ?
C114 C107 C108 129.8(6) . . ?
C114 C107 C113 111.5(5) . . ?
C108 C107 C113 93.7(4) . . ?
C109 C108 C107 128.8(5) . . ?
C109 C108 H10S 115.6 . . ?
C107 C108 H10S 115.6 . . ?
C108 C109 C110 132.1(6) . . ?
C108 C109 H10T 113.9 . . ?
C110 C109 H10T 113.9 . . ?
C109 C110 C112 111.3(5) . . ?
C109 C110 C111 126.6(5) . . ?
C112 C110 C111 122.1(4) . . ?
C110 C111 H11A 109.5 . . ?
C110 C111 H11B 109.5 . . ?
H11A C111 H11B 109.5 . . ?
C110 C111 H11C 109.5 . . ?
H11A C111 H11C 109.5 . . ?
H11B C111 H11C 109.5 . . ?
C113 C112 C110 120.3(5) . . ?
C113 C112 H11D 119.8 . . ?
C110 C112 H11D 119.8 . . ?
C112 C113 C107 126.5(4) . . ?
C112 C113 H11E 116.7 . . ?
C107 C113 H11E 116.7 . . ?
C107 C114 H11F 109.5 . . ?
C107 C114 H11G 109.5 . . ?
H11F C114 H11G 109.5 . . ?
C107 C114 H11H 109.5 . . ?
H11F C114 H11H 109.5 . . ?
H11G C114 H11H 109.5 . . ?
C120 C115 C121 125.3 . . ?
C120 C115 H11I 117.4 . . ?
C121 C115 H11I 117.3 . . ?
C122 C116 C121 120.6 . . ?
C122 C116 H11J 119.7 . . ?
C121 C116 H11J 119.7 . . ?
C119 C117 C122 112.1 . . ?
C119 C117 C120 128.0 . . ?
C122 C117 C120 115.8 . . ?
C121 C118 H11K 109.5 . . ?
C121 C118 H11L 109.5 . . ?
H11K C118 H11L 109.5 . . ?
C121 C118 H11M 109.5 . . ?
H11K C118 H11M 109.5 . . ?
H11L C118 H11M 109.5 . . ?
C117 C119 H11N 109.5 . . ?
C117 C119 H11O 109.5 . . ?
H11N C119 H11O 109.5 . . ?
C117 C119 H11P 109.5 . . ?
H11N C119 H11P 109.5 . . ?
H11O C119 H11P 109.5 . . ?
C115 C120 C117 118.6 . . ?
C115 C120 H120 120.7 . . ?
C117 C120 H120 120.7 . . ?
C115 C121 C116 116.5 . . ?
C115 C121 C118 121.5 . . ?
C116 C121 C118 121.9 . . ?
C117 C122 C116 123.2 . . ?
C117 C122 H12C 118.4 . . ?
C116 C122 H12C 118.4 . . ?
C124 C123 C125 117.26(19) . . ?
C124 C123 C126 121.31(16) . . ?
C125 C123 C126 121.43(18) . . ?
C123 C124 C125 121.14(17) . 2_557 ?
C123 C124 H12G 118.7(15) . . ?
C125 C124 H12G 120.1(15) 2_557 . ?
C124 C125 C123 121.61(19) 2_557 . ?
C124 C125 H12F 121.3(16) 2_557 . ?
C123 C125 H12F 117.1(17) . . ?
C123 C126 H12B 112.5(17) . . ?
C123 C126 H12D 109.6(16) . . ?
H12B C126 H12D 107(2) . . ?
C123 C126 H12E 113.4(17) . . ?
H12B C126 H12E 106(2) . . ?
H12D C126 H12E 108(2) . . ?

loop_
_geom_bond_atom_site_label_1
_geom_bond_atom_site_label_2
_geom_bond_distance
_geom_bond_site_symmetry_2
_geom_bond_publ_flag
Cu1 N3 1.9987(11) . ?
Cu1 N1 1.9999(11) . ?
Cu1 N2 2.0082(11) . ?
Cu1 N4 2.0201(11) . ?
N1 C71 1.3745(16) . ?
N1 C74 1.3756(16) . ?
C1 C2 1.414(2) . ?
C1 C6 1.432(2) . ?
C1 C9 1.447(2) . ?
N2 C79 1.3722(16) . ?
N2 C76 1.3737(16) . ?
C2 C3 1.413(2) . ?
C2 C12 1.469(2) . ?
N3 C84 1.3741(16) . ?
N3 C81 1.3771(16) . ?
C3 C4 1.432(2) . ?
C3 C15 1.449(2) . ?
N4 C86 1.3765(16) . ?
N4 C89 1.3768(16) . ?
C4 C5 1.420(2) . ?
C4 C17 1.447(2) . ?
C5 C6 1.417(2) . ?
C5 C20 1.463(2) . ?
C6 C7 1.445(2) . ?
C7 C22 1.379(2) . ?
C7 C8 1.447(2) . ?
C8 C25 1.393(2) . ?
C8 C9 1.443(2) . ?
C9 C10 1.386(2) . ?
C10 C27 1.445(2) . ?
C10 C11 1.447(2) . ?
C11 C12 1.416(2) . ?
C11 C29 1.433(2) . ?
C12 C13 1.415(2) . ?
C13 C31 1.434(2) . ?
C13 C14 1.447(2) . ?
C14 C15 1.382(2) . ?
C14 C33 1.444(2) . ?
C15 C16 1.446(3) . ?
C16 C35 1.394(2) . ?
C16 C17 1.447(2) . ?
C17 C18 1.384(3) . ?
C18 C37 1.448(2) . ?
C18 C19 1.449(2) . ?
C19 C20 1.423(2) . ?
C19 C39 1.428(2) . ?
C20 C21 1.416(2) . ?
C21 C41 1.432(2) . ?
C21 C22 1.449(2) . ?
C22 C23 1.445(2) . ?
C23 C24 1.391(3) . ?
C23 C42 1.446(2) . ?
C24 C45 1.451(2) . ?
C24 C25 1.451(2) . ?
C25 C26 1.448(3) . ?
C26 C27 1.387(2) . ?
C26 C46 1.451(2) . ?
C27 C28 1.448(2) . ?
C28 C48 1.385(2) . ?
C28 C29 1.446(2) . ?
C29 C30 1.415(2) . ?
C30 C31 1.415(2) . ?
C30 C50 1.467(2) . ?
C31 C32 1.448(2) . ?
C32 C52 1.388(2) . ?
C32 C33 1.442(2) . ?
C33 C34 1.390(3) . ?
C34 C35 1.446(3) . ?
C34 C54 1.449(2) . ?
C35 C36 1.448(3) . ?
C36 C37 1.394(3) . ?
C36 C55 1.453(2) . ?
C37 C38 1.442(3) . ?
C38 C57 1.380(2) . ?
C38 C39 1.449(2) . ?
C39 C40 1.420(2) . ?
C40 C41 1.413(2) . ?
C40 C59 1.468(2) . ?
C41 C42 1.450(2) . ?
C42 C43 1.382(2) . ?
C43 C44 1.444(3) . ?
C43 C60 1.447(2) . ?
C44 C45 1.386(2) . ?
C44 C62 1.450(2) . ?
C45 C46 1.448(3) . ?
C46 C47 1.392(3) . ?
C47 C48 1.442(2) . ?
C47 C63 1.451(2) . ?
C48 C49 1.447(2) . ?
C49 C50 1.416(2) . ?
C49 C64 1.428(2) . ?
C50 C51 1.418(2) . ?
C51 C66 1.430(2) . ?
C51 C52 1.448(2) . ?
C52 C53 1.438(2) . ?
C53 C54 1.396(2) . ?
C53 C67 1.446(2) . ?
C54 C55 1.449(3) . ?
C55 C56 1.390(2) . ?
C56 C57 1.446(2) . ?
C56 C68 1.446(2) . ?
C57 C58 1.444(2) . ?
C58 C59 1.416(2) . ?
C58 C69 1.432(2) . ?
C59 C60 1.408(2) . ?
C60 C61 1.429(2) . ?
C61 C70 1.415(2) . ?
C61 C62 1.449(2) . ?
C62 C63 1.379(2) . ?
C63 C64 1.447(2) . ?
C64 C65 1.419(2) . ?
C65 C66 1.417(2) . ?
C65 C70 1.468(2) . ?
C66 C67 1.446(2) . ?
C67 C68 1.384(2) . ?
C68 C69 1.446(2) . ?
C69 C70 1.416(2) . ?
C71 C90 1.3848(17) . ?
C71 C72 1.4480(18) . ?
C72 C73 1.3638(19) . ?
C72 C91 1.4970(19) . ?
C73 C74 1.4497(18) . ?
C73 C93 1.4996(19) . ?
C74 C75 1.3883(18) . ?
C75 C76 1.3878(18) . ?
C75 H75 0.9500 . ?
C76 C77 1.4505(18) . ?
C77 C78 1.367(2) . ?
C77 C95 1.5019(19) . ?
C78 C79 1.4502(18) . ?
C78 C97 1.5004(19) . ?
C79 C80 1.3858(18) . ?
C80 C81 1.3863(18) . ?
C80 H80 0.9500 . ?
C81 C82 1.4496(18) . ?
C82 C83 1.3663(18) . ?
C82 C99 1.5041(18) . ?
C83 C84 1.4474(17) . ?
C83 C101 1.4967(19) . ?
C84 C85 1.3868(17) . ?
C85 C86 1.3862(17) . ?
C85 H85 0.9500 . ?
C86 C87 1.4479(17) . ?
C87 C88 1.3684(18) . ?
C87 C103 1.4984(18) . ?
C88 C89 1.4495(17) . ?
C88 C105 1.5002(18) . ?
C89 C90 1.3856(17) . ?
C90 H90 0.9500 . ?
C91 C92 1.536(2) . ?
C91 H91A 0.9900 . ?
C91 H91B 0.9900 . ?
C92 H92A 0.9800 . ?
C92 H92B 0.9800 . ?
C92 H92C 0.9800 . ?
C93 C94 1.526(3) . ?
C93 H93A 0.9900 . ?
C93 H93B 0.9900 . ?
C94 H94A 0.9800 . ?
C94 H94B 0.9800 . ?
C94 H94C 0.9800 . ?
C95 C96B 1.499(4) . ?
C95 C96A 1.590(4) . ?
C95 H95A 0.9624 . ?
C95 H95B 0.9637 . ?
C95 H95C 0.9646 . ?
C95 H95D 0.9609 . ?
C96A H96A 0.9611 . ?
C96A H96B 0.9680 . ?
C96A H96C 0.9594 . ?
C96B H96D 0.9622 . ?
C96B H96E 0.9599 . ?
C96B H96F 0.9684 . ?
C97 C98 1.534(2) . ?
C97 H97A 0.9900 . ?
C97 H97B 0.9900 . ?
C98 H98A 0.9800 . ?
C98 H98B 0.9800 . ?
C98 H98C 0.9800 . ?
C99 C100 1.528(2) . ?
C99 H99A 0.9900 . ?
C99 H99B 0.9900 . ?
C100 H10A 0.9800 . ?
C100 H10B 0.9800 . ?
C100 H10C 0.9800 . ?
C101 C102 1.535(2) . ?
C101 H10D 0.9900 . ?
C101 H10E 0.9900 . ?
C102 H10F 0.9800 . ?
C102 H10G 0.9800 . ?
C102 H10H 0.9800 . ?
C103 C104 1.532(2) . ?
C103 H10I 0.9900 . ?
C103 H10J 0.9900 . ?
C104 H10K 0.9800 . ?
C104 H10L 0.9800 . ?
C104 H10M 0.9800 . ?
C105 C106 1.5323(19) . ?
C105 H10N 0.9900 . ?
C105 H10O 0.9900 . ?
C106 H10P 0.9800 . ?
C106 H10Q 0.9800 . ?
C106 H10R 0.9800 . ?
C107 C114 1.264(8) . ?
C107 C108 1.505(7) . ?
C107 C113 1.760(8) . ?
C108 C109 1.273(8) . ?
C108 H10S 0.9500 . ?
C109 C110 1.376(7) . ?
C109 H10T 0.9500 . ?
C110 C112 1.421(7) . ?
C110 C111 1.498(5) . ?
C111 H11A 0.9800 . ?
C111 H11B 0.9800 . ?
C111 H11C 0.9800 . ?
C112 C113 1.370(7) . ?
C112 H11D 0.9500 . ?
C113 H11E 0.9500 . ?
C114 H11F 0.9800 . ?
C114 H11G 0.9800 . ?
C114 H11H 0.9800 . ?
C115 C120 1.3014 . ?
C115 C121 1.4040 . ?
C115 H11I 0.9500 . ?
C116 C122 1.3753 . ?
C116 C121 1.4134 . ?
C116 H11J 0.9501 . ?
C117 C119 1.1506 . ?
C117 C122 1.3715 . ?
C117 C120 1.5191 . ?
C118 C121 1.4785 . ?
C118 H11K 0.9800 . ?
C118 H11L 0.9800 . ?
C118 H11M 0.9800 . ?
C119 H11N 0.9800 . ?
C119 H11O 0.9800 . ?
C119 H11P 0.9801 . ?
C120 H120 0.9500 . ?
C122 H12C 0.9499 . ?
C123 C124 1.373(3) . ?
C123 C125 1.396(2) . ?
C123 C126 1.505(3) . ?
C124 C125 1.385(3) 2_557 ?
C124 H12G 1.00(3) . ?
C125 H12F 0.97(3) . ?
C126 H12B 0.93(3) . ?
C126 H12D 0.98(3) . ?
C126 H12E 0.96(3) . ?

loop_
_geom_torsion_atom_site_label_1
_geom_torsion_atom_site_label_2
_geom_torsion_atom_site_label_3
_geom_torsion_atom_site_label_4
_geom_torsion
_geom_torsion_site_symmetry_1
_geom_torsion_site_symmetry_2
_geom_torsion_site_symmetry_3
_geom_torsion_site_symmetry_4
_geom_torsion_publ_flag
C6 C1 C2 C3 -12.4(2) . . . . ?
C9 C1 C2 C3 -155.40(13) . . . . ?
C6 C1 C2 C12 138.49(14) . . . . ?
C9 C1 C2 C12 -4.5(2) . . . . ?
C1 C2 C3 C4 12.4(2) . . . . ?
C12 C2 C3 C4 -138.41(14) . . . . ?
C1 C2 C3 C15 155.35(14) . . . . ?
C12 C2 C3 C15 4.5(2) . . . . ?
C2 C3 C4 C5 0.2(2) . . . . ?
C15 C3 C4 C5 -147.06(14) . . . . ?
C2 C3 C4 C17 147.16(14) . . . . ?
C15 C3 C4 C17 -0.11(16) . . . . ?
C3 C4 C5 C6 -12.8(2) . . . . ?
C17 C4 C5 C6 -155.37(14) . . . . ?
C3 C4 C5 C20 138.44(15) . . . . ?
C17 C4 C5 C20 -4.1(2) . . . . ?
C4 C5 C6 C1 12.8(2) . . . . ?
C20 C5 C6 C1 -138.38(14) . . . . ?
C4 C5 C6 C7 155.52(14) . . . . ?
C20 C5 C6 C7 4.3(2) . . . . ?
C2 C1 C6 C5 -0.2(2) . . . . ?
C9 C1 C6 C5 147.21(14) . . . . ?
C2 C1 C6 C7 -147.27(13) . . . . ?
C9 C1 C6 C7 0.18(16) . . . . ?
C5 C6 C7 C22 -4.7(2) . . . . ?
C1 C6 C7 C22 142.33(14) . . . . ?
C5 C6 C7 C8 -147.78(14) . . . . ?
C1 C6 C7 C8 -0.71(16) . . . . ?
C22 C7 C8 C25 -0.3(2) . . . . ?
C6 C7 C8 C25 142.76(14) . . . . ?
C22 C7 C8 C9 -142.09(14) . . . . ?
C6 C7 C8 C9 0.95(16) . . . . ?
C25 C8 C9 C10 0.3(2) . . . . ?
C7 C8 C9 C10 142.28(14) . . . . ?
C25 C8 C9 C1 -142.84(14) . . . . ?
C7 C8 C9 C1 -0.84(16) . . . . ?
C2 C1 C9 C10 4.4(2) . . . . ?
C6 C1 C9 C10 -142.89(14) . . . . ?
C2 C1 C9 C8 147.69(14) . . . . ?
C6 C1 C9 C8 0.41(16) . . . . ?
C8 C9 C10 C27 0.1(2) . . . . ?
C1 C9 C10 C27 139.13(15) . . . . ?
C8 C9 C10 C11 -138.85(15) . . . . ?
C1 C9 C10 C11 0.2(2) . . . . ?
C9 C10 C11 C12 -4.5(2) . . . . ?
C27 C10 C11 C12 -147.58(14) . . . . ?
C9 C10 C11 C29 142.56(14) . . . . ?
C27 C10 C11 C29 -0.48(16) . . . . ?
C29 C11 C12 C13 12.8(2) . . . . ?
C10 C11 C12 C13 155.66(14) . . . . ?
C29 C11 C12 C2 -138.54(15) . . . . ?
C10 C11 C12 C2 4.3(2) . . . . ?
C3 C2 C12 C13 -0.4(2) . . . . ?
C1 C2 C12 C13 -150.52(14) . . . . ?
C3 C2 C12 C11 150.38(14) . . . . ?
C1 C2 C12 C11 0.2(2) . . . . ?
C11 C12 C13 C31 -13.0(2) . . . . ?
C2 C12 C13 C31 138.40(15) . . . . ?
C11 C12 C13 C14 -155.16(14) . . . . ?
C2 C12 C13 C14 -3.8(2) . . . . ?
C12 C13 C14 C15 3.8(2) . . . . ?
C31 C13 C14 C15 -142.74(14) . . . . ?
C12 C13 C14 C33 147.08(14) . . . . ?
C31 C13 C14 C33 0.56(17) . . . . ?
C33 C14 C15 C16 0.1(2) . . . . ?
C13 C14 C15 C16 139.25(15) . . . . ?
C33 C14 C15 C3 -138.69(15) . . . . ?
C13 C14 C15 C3 0.4(2) . . . . ?
C2 C3 C15 C14 -4.6(2) . . . . ?
C4 C3 C15 C14 142.71(15) . . . . ?
C2 C3 C15 C16 -147.70(14) . . . . ?
C4 C3 C15 C16 -0.34(16) . . . . ?
C14 C15 C16 C35 -0.3(2) . . . . ?
C3 C15 C16 C35 142.74(15) . . . . ?
C14 C15 C16 C17 -142.37(14) . . . . ?
C3 C15 C16 C17 0.66(16) . . . . ?
C35 C16 C17 C18 0.0(2) . . . . ?
C15 C16 C17 C18 142.07(14) . . . . ?
C35 C16 C17 C4 -142.80(15) . . . . ?
C15 C16 C17 C4 -0.73(16) . . . . ?
C5 C4 C17 C18 4.4(2) . . . . ?
C3 C4 C17 C18 -142.33(15) . . . . ?
C5 C4 C17 C16 147.30(14) . . . . ?
C3 C4 C17 C16 0.53(16) . . . . ?
C16 C17 C18 C37 0.2(2) . . . . ?
C4 C17 C18 C37 138.71(15) . . . . ?
C16 C17 C18 C19 -138.67(15) . . . . ?
C4 C17 C18 C19 -0.1(2) . . . . ?
C17 C18 C19 C20 -4.4(2) . . . . ?
C37 C18 C19 C20 -147.51(14) . . . . ?
C17 C18 C19 C39 142.39(15) . . . . ?
C37 C18 C19 C39 -0.69(17) . . . . ?
C39 C19 C20 C21 12.6(2) . . . . ?
C18 C19 C20 C21 155.12(14) . . . . ?
C39 C19 C20 C5 -137.85(15) . . . . ?
C18 C19 C20 C5 4.6(2) . . . . ?
C6 C5 C20 C21 0.3(2) . . . . ?
C4 C5 C20 C21 -150.11(14) . . . . ?
C6 C5 C20 C19 150.07(14) . . . . ?
C4 C5 C20 C19 -0.4(2) . . . . ?
C19 C20 C21 C41 -12.5(2) . . . . ?
C5 C20 C21 C41 138.04(15) . . . . ?
C19 C20 C21 C22 -155.15(14) . . . . ?
C5 C20 C21 C22 -4.6(2) . . . . ?
C6 C7 C22 C23 -138.88(15) . . . . ?
C8 C7 C22 C23 -0.1(2) . . . . ?
C6 C7 C22 C21 0.4(2) . . . . ?
C8 C7 C22 C21 139.22(15) . . . . ?
C20 C21 C22 C7 4.3(2) . . . . ?
C41 C21 C22 C7 -142.81(15) . . . . ?
C20 C21 C22 C23 147.80(14) . . . . ?
C41 C21 C22 C23 0.66(16) . . . . ?
C7 C22 C23 C24 0.4(2) . . . . ?
C21 C22 C23 C24 -142.92(14) . . . . ?
C7 C22 C23 C42 142.01(14) . . . . ?
C21 C22 C23 C42 -1.29(17) . . . . ?
C22 C23 C24 C45 136.99(15) . . . . ?
C42 C23 C24 C45 0.2(2) . . . . ?
C22 C23 C24 C25 -0.4(2) . . . . ?
C42 C23 C24 C25 -137.17(15) . . . . ?
C9 C8 C25 C26 -0.1(2) . . . . ?
C7 C8 C25 C26 -137.13(15) . . . . ?
C9 C8 C25 C24 137.27(15) . . . . ?
C7 C8 C25 C24 0.3(2) . . . . ?
C23 C24 C25 C8 0.1(2) . . . . ?
C45 C24 C25 C8 -141.85(14) . . . . ?
C23 C24 C25 C26 141.91(15) . . . . ?
C45 C24 C25 C26 0.01(16) . . . . ?
C8 C25 C26 C27 -0.4(2) . . . . ?
C24 C25 C26 C27 -142.10(14) . . . . ?
C8 C25 C26 C46 141.79(14) . . . . ?
C24 C25 C26 C46 0.08(16) . . . . ?
C25 C26 C27 C10 0.8(2) . . . . ?
C46 C26 C27 C10 -136.97(15) . . . . ?
C25 C26 C27 C28 137.09(15) . . . . ?
C46 C26 C27 C28 -0.6(2) . . . . ?
C9 C10 C27 C26 -0.6(2) . . . . ?
C11 C10 C27 C26 142.32(14) . . . . ?
C9 C10 C27 C28 -142.09(14) . . . . ?
C11 C10 C27 C28 0.84(16) . . . . ?
C26 C27 C28 C48 0.5(2) . . . . ?
C10 C27 C28 C48 142.03(14) . . . . ?
C26 C27 C28 C29 -142.37(14) . . . . ?
C10 C27 C28 C29 -0.88(16) . . . . ?
C12 C11 C29 C30 0.0(2) . . . . ?
C10 C11 C29 C30 -147.26(14) . . . . ?
C12 C11 C29 C28 147.16(14) . . . . ?
C10 C11 C29 C28 -0.07(16) . . . . ?
C48 C28 C29 C30 4.4(2) . . . . ?
C27 C28 C29 C30 147.52(14) . . . . ?
C48 C28 C29 C11 -142.56(15) . . . . ?
C27 C28 C29 C11 0.60(16) . . . . ?
C11 C29 C30 C31 -12.6(2) . . . . ?
C28 C29 C30 C31 -155.24(14) . . . . ?
C11 C29 C30 C50 138.20(15) . . . . ?
C28 C29 C30 C50 -4.4(2) . . . . ?
C29 C30 C31 C13 12.5(2) . . . . ?
C50 C30 C31 C13 -138.44(15) . . . . ?
C29 C30 C31 C32 154.87(14) . . . . ?
C50 C30 C31 C32 4.0(2) . . . . ?
C12 C13 C31 C30 0.4(2) . . . . ?
C14 C13 C31 C30 147.02(14) . . . . ?
C12 C13 C31 C32 -146.58(14) . . . . ?
C14 C13 C31 C32 0.08(16) . . . . ?
C30 C31 C32 C52 -3.9(2) . . . . ?
C13 C31 C32 C52 142.85(15) . . . . ?
C30 C31 C32 C33 -147.47(14) . . . . ?
C13 C31 C32 C33 -0.69(16) . . . . ?
C52 C32 C33 C34 -0.4(2) . . . . ?
C31 C32 C33 C34 143.17(14) . . . . ?
C52 C32 C33 C14 -142.56(14) . . . . ?
C31 C32 C33 C14 1.02(17) . . . . ?
C15 C14 C33 C34 0.0(2) . . . . ?
C13 C14 C33 C34 -143.14(15) . . . . ?
C15 C14 C33 C32 142.19(14) . . . . ?
C13 C14 C33 C32 -0.97(17) . . . . ?
C32 C33 C34 C35 -137.21(16) . . . . ?
C14 C33 C34 C35 0.0(2) . . . . ?
C32 C33 C34 C54 0.6(2) . . . . ?
C14 C33 C34 C54 137.81(15) . . . . ?
C15 C16 C35 C34 0.3(2) . . . . ?
C17 C16 C35 C34 137.53(16) . . . . ?
C15 C16 C35 C36 -137.36(16) . . . . ?
C17 C16 C35 C36 -0.1(2) . . . . ?
C33 C34 C35 C16 -0.1(2) . . . . ?
C54 C34 C35 C16 -142.29(15) . . . . ?
C33 C34 C35 C36 141.93(15) . . . . ?
C54 C34 C35 C36 -0.21(17) . . . . ?
C16 C35 C36 C37 0.1(2) . . . . ?
C34 C35 C36 C37 -141.92(14) . . . . ?
C16 C35 C36 C55 142.01(15) . . . . ?
C34 C35 C36 C55 -0.01(17) . . . . ?
C35 C36 C37 C38 136.77(15) . . . . ?
C55 C36 C37 C38 -0.6(2) . . . . ?
C35 C36 C37 C18 0.1(2) . . . . ?
C55 C36 C37 C18 -137.30(16) . . . . ?
C17 C18 C37 C36 -0.2(2) . . . . ?
C19 C18 C37 C36 142.78(15) . . . . ?
C17 C18 C37 C38 -141.84(15) . . . . ?
C19 C18 C37 C38 1.13(17) . . . . ?
C36 C37 C38 C57 0.2(2) . . . . ?
C18 C37 C38 C57 141.96(14) . . . . ?
C36 C37 C38 C39 -142.87(15) . . . . ?
C18 C37 C38 C39 -1.14(17) . . . . ?
C20 C19 C39 C40 0.2(2) . . . . ?
C18 C19 C39 C40 -146.67(14) . . . . ?
C20 C19 C39 C38 146.84(14) . . . . ?
C18 C19 C39 C38 -0.02(16) . . . . ?
C57 C38 C39 C40 4.1(2) . . . . ?
C37 C38 C39 C40 147.25(14) . . . . ?
C57 C38 C39 C19 -142.44(15) . . . . ?
C37 C38 C39 C19 0.72(17) . . . . ?
C19 C39 C40 C41 -13.3(2) . . . . ?
C38 C39 C40 C41 -155.54(14) . . . . ?
C19 C39 C40 C59 137.68(15) . . . . ?
C38 C39 C40 C59 -4.5(2) . . . . ?
C39 C40 C41 C21 13.5(2) . . . . ?
C59 C40 C41 C21 -137.52(15) . . . . ?
C39 C40 C41 C42 155.39(14) . . . . ?
C59 C40 C41 C42 4.4(2) . . . . ?
C20 C21 C41 C40 -0.6(2) . . . . ?
C22 C21 C41 C40 146.50(14) . . . . ?
C20 C21 C41 C42 -146.85(14) . . . . ?
C22 C21 C41 C42 0.23(16) . . . . ?
C24 C23 C42 C43 -0.2(2) . . . . ?
C22 C23 C42 C43 -141.98(14) . . . . ?
C24 C23 C42 C41 143.21(14) . . . . ?
C22 C23 C42 C41 1.43(17) . . . . ?
C40 C41 C42 C43 -3.8(2) . . . . ?
C21 C41 C42 C43 142.32(14) . . . . ?
C40 C41 C42 C23 -147.19(14) . . . . ?
C21 C41 C42 C23 -1.04(16) . . . . ?
C23 C42 C43 C44 -0.2(2) . . . . ?
C41 C42 C43 C44 -139.34(15) . . . . ?
C23 C42 C43 C60 138.62(15) . . . . ?
C41 C42 C43 C60 -0.5(2) . . . . ?
C42 C43 C44 C45 0.6(2) . . . . ?
C60 C43 C44 C45 -142.26(14) . . . . ?
C42 C43 C44 C62 142.22(14) . . . . ?
C60 C43 C44 C62 -0.62(16) . . . . ?
C43 C44 C45 C46 137.15(15) . . . . ?
C62 C44 C45 C46 0.6(2) . . . . ?
C43 C44 C45 C24 -0.6(2) . . . . ?
C62 C44 C45 C24 -137.15(16) . . . . ?
C23 C24 C45 C44 0.2(2) . . . . ?
C25 C24 C45 C44 142.02(14) . . . . ?
C23 C24 C45 C46 -141.93(14) . . . . ?
C25 C24 C45 C46 -0.10(16) . . . . ?
C44 C45 C46 C47 -0.4(2) . . . . ?
C24 C45 C46 C47 141.75(14) . . . . ?
C44 C45 C46 C26 -141.99(14) . . . . ?
C24 C45 C46 C26 0.14(16) . . . . ?
C27 C26 C46 C47 0.2(2) . . . . ?
C25 C26 C46 C47 -141.93(14) . . . . ?
C27 C26 C46 C45 142.04(15) . . . . ?
C25 C26 C46 C45 -0.14(16) . . . . ?
C45 C46 C47 C48 -137.03(15) . . . . ?
C26 C46 C47 C48 0.2(2) . . . . ?
C45 C46 C47 C63 0.2(2) . . . . ?
C26 C46 C47 C63 137.43(15) . . . . ?
C29 C28 C48 C47 138.99(15) . . . . ?
C27 C28 C48 C47 0.0(2) . . . . ?
C29 C28 C48 C49 0.3(2) . . . . ?
C27 C28 C48 C49 -138.79(15) . . . . ?
C46 C47 C48 C28 -0.3(2) . . . . ?
C63 C47 C48 C28 -142.39(14) . . . . ?
C46 C47 C48 C49 142.47(14) . . . . ?
C63 C47 C48 C49 0.44(17) . . . . ?
C28 C48 C49 C50 -4.8(2) . . . . ?
C47 C48 C49 C50 -147.64(14) . . . . ?
C28 C48 C49 C64 142.62(14) . . . . ?
C47 C48 C49 C64 -0.22(16) . . . . ?
C64 C49 C50 C51 12.4(2) . . . . ?
C48 C49 C50 C51 155.62(14) . . . . ?
C64 C49 C50 C30 -138.55(15) . . . . ?
C48 C49 C50 C30 4.7(2) . . . . ?
C31 C30 C50 C49 150.18(14) . . . . ?
C29 C30 C50 C49 -0.1(2) . . . . ?
C31 C30 C50 C51 0.0(2) . . . . ?
C29 C30 C50 C51 -150.23(14) . . . . ?
C49 C50 C51 C66 -12.4(2) . . . . ?
C30 C50 C51 C66 138.38(15) . . . . ?
C49 C50 C51 C52 -154.90(14) . . . . ?
C30 C50 C51 C52 -4.1(2) . . . . ?
C33 C32 C52 C53 0.0(2) . . . . ?
C31 C32 C52 C53 -139.54(15) . . . . ?
C33 C32 C52 C51 139.31(15) . . . . ?
C31 C32 C52 C51 -0.2(2) . . . . ?
C50 C51 C52 C32 4.2(2) . . . . ?
C66 C51 C52 C32 -142.78(15) . . . . ?
C50 C51 C52 C53 147.69(14) . . . . ?
C66 C51 C52 C53 0.68(16) . . . . ?
C32 C52 C53 C54 0.3(2) . . . . ?
C51 C52 C53 C54 -142.85(14) . . . . ?
C32 C52 C53 C67 142.11(14) . . . . ?
C51 C52 C53 C67 -1.00(16) . . . . ?
C52 C53 C54 C55 136.94(15) . . . . ?
C67 C53 C54 C55 0.2(2) . . . . ?
C52 C53 C54 C34 -0.1(2) . . . . ?
C67 C53 C54 C34 -136.80(16) . . . . ?
C33 C34 C54 C53 -0.4(2) . . . . ?
C35 C34 C54 C53 141.79(15) . . . . ?
C33 C34 C54 C55 -141.84(15) . . . . ?
C35 C34 C54 C55 0.34(16) . . . . ?
C53 C54 C55 C56 -0.2(2) . . . . ?
C34 C54 C55 C56 141.34(14) . . . . ?
C53 C54 C55 C36 -141.84(15) . . . . ?
C34 C54 C55 C36 -0.35(16) . . . . ?
C37 C36 C55 C56 0.2(2) . . . . ?
C35 C36 C55 C56 -141.62(15) . . . . ?
C37 C36 C55 C54 142.02(15) . . . . ?
C35 C36 C55 C54 0.22(17) . . . . ?
C54 C55 C56 C57 -136.75(15) . . . . ?
C36 C55 C56 C57 0.6(2) . . . . ?
C54 C55 C56 C68 -0.3(2) . . . . ?
C36 C55 C56 C68 137.06(16) . . . . ?
C37 C38 C57 C58 -138.67(15) . . . . ?
C39 C38 C57 C58 0.3(2) . . . . ?
C37 C38 C57 C56 0.5(2) . . . . ?
C39 C38 C57 C56 139.54(15) . . . . ?
C55 C56 C57 C38 -0.9(2) . . . . ?
C68 C56 C57 C38 -142.40(14) . . . . ?
C55 C56 C57 C58 142.46(14) . . . . ?
C68 C56 C57 C58 0.99(16) . . . . ?
C38 C57 C58 C59 -4.3(2) . . . . ?
C56 C57 C58 C59 -147.93(14) . . . . ?
C38 C57 C58 C69 143.55(15) . . . . ?
C56 C57 C58 C69 -0.12(16) . . . . ?
C69 C58 C59 C60 12.3(2) . . . . ?
C57 C58 C59 C60 156.19(14) . . . . ?
C69 C58 C59 C40 -140.16(15) . . . . ?
C57 C58 C59 C40 3.7(2) . . . . ?
C41 C40 C59 C60 -0.7(2) . . . . ?
C39 C40 C59 C60 -151.10(14) . . . . ?
C41 C40 C59 C58 151.11(14) . . . . ?
C39 C40 C59 C58 0.7(2) . . . . ?
C58 C59 C60 C61 -12.6(2) . . . . ?
C40 C59 C60 C61 139.74(15) . . . . ?
C58 C59 C60 C43 -155.99(14) . . . . ?
C40 C59 C60 C43 -3.7(2) . . . . ?
C42 C43 C60 C59 4.3(2) . . . . ?
C44 C43 C60 C59 147.44(14) . . . . ?
C42 C43 C60 C61 -143.25(15) . . . . ?
C44 C43 C60 C61 -0.10(16) . . . . ?
C59 C60 C61 C70 0.0(2) . . . . ?
C43 C60 C61 C70 147.63(14) . . . . ?
C59 C60 C61 C62 -146.79(14) . . . . ?
C43 C60 C61 C62 0.79(16) . . . . ?
C70 C61 C62 C63 -4.6(2) . . . . ?
C60 C61 C62 C63 142.15(14) . . . . ?
C70 C61 C62 C44 -147.90(14) . . . . ?
C60 C61 C62 C44 -1.19(16) . . . . ?
C45 C44 C62 C63 -0.5(2) . . . . ?
C43 C44 C62 C63 -142.10(14) . . . . ?
C45 C44 C62 C61 142.67(15) . . . . ?
C43 C44 C62 C61 1.11(16) . . . . ?
C61 C62 C63 C64 -0.4(2) . . . . ?
C44 C62 C63 C64 138.71(15) . . . . ?
C61 C62 C63 C47 -138.83(15) . . . . ?
C44 C62 C63 C47 0.3(2) . . . . ?
C46 C47 C63 C62 -0.1(2) . . . . ?
C48 C47 C63 C62 142.18(14) . . . . ?
C46 C47 C63 C64 -142.80(14) . . . . ?
C48 C47 C63 C64 -0.49(17) . . . . ?
C50 C49 C64 C65 0.0(2) . . . . ?
C48 C49 C64 C65 -147.63(14) . . . . ?
C50 C49 C64 C63 147.55(14) . . . . ?
C48 C49 C64 C63 -0.09(16) . . . . ?
C62 C63 C64 C65 5.2(2) . . . . ?
C47 C63 C64 C65 147.94(14) . . . . ?
C62 C63 C64 C49 -142.35(14) . . . . ?
C47 C63 C64 C49 0.37(16) . . . . ?
C49 C64 C65 C66 -12.5(2) . . . . ?
C63 C64 C65 C66 -155.79(14) . . . . ?
C49 C64 C65 C70 138.30(15) . . . . ?
C63 C64 C65 C70 -5.0(2) . . . . ?
C64 C65 C66 C51 12.5(2) . . . . ?
C70 C65 C66 C51 -138.28(14) . . . . ?
C64 C65 C66 C67 155.07(14) . . . . ?
C70 C65 C66 C67 4.3(2) . . . . ?
C50 C51 C66 C65 -0.1(2) . . . . ?
C52 C51 C66 C65 146.93(14) . . . . ?
C50 C51 C66 C67 -147.09(14) . . . . ?
C52 C51 C66 C67 -0.08(16) . . . . ?
C54 C53 C67 C68 0.2(2) . . . . ?
C52 C53 C67 C68 -141.58(14) . . . . ?
C54 C53 C67 C66 142.69(15) . . . . ?
C52 C53 C67 C66 0.95(16) . . . . ?
C65 C66 C67 C68 -4.9(2) . . . . ?
C51 C66 C67 C68 141.96(14) . . . . ?
C65 C66 C67 C53 -147.37(14) . . . . ?
C51 C66 C67 C53 -0.54(16) . . . . ?
C53 C67 C68 C69 139.00(15) . . . . ?
C66 C67 C68 C69 0.6(2) . . . . ?
C53 C67 C68 C56 -0.6(2) . . . . ?
C66 C67 C68 C56 -138.96(15) . . . . ?
C55 C56 C68 C67 0.6(2) . . . . ?
C57 C56 C68 C67 142.02(14) . . . . ?
C55 C56 C68 C69 -142.89(14) . . . . ?
C57 C56 C68 C69 -1.50(16) . . . . ?
C59 C58 C69 C70 0.5(2) . . . . ?
C57 C58 C69 C70 -147.58(14) . . . . ?
C59 C58 C69 C68 147.24(14) . . . . ?
C57 C58 C69 C68 -0.81(16) . . . . ?
C67 C68 C69 C70 4.2(2) . . . . ?
C56 C68 C69 C70 147.96(14) . . . . ?
C67 C68 C69 C58 -142.35(14) . . . . ?
C56 C68 C69 C58 1.44(16) . . . . ?
C60 C61 C70 C69 12.7(2) . . . . ?
C62 C61 C70 C69 155.02(14) . . . . ?
C60 C61 C70 C65 -137.61(15) . . . . ?
C62 C61 C70 C65 4.7(2) . . . . ?
C58 C69 C70 C61 -12.9(2) . . . . ?
C68 C69 C70 C61 -155.02(13) . . . . ?
C58 C69 C70 C65 137.45(15) . . . . ?
C68 C69 C70 C65 -4.6(2) . . . . ?
C66 C65 C70 C61 150.12(14) . . . . ?
C64 C65 C70 C61 0.1(2) . . . . ?
C66 C65 C70 C69 0.4(2) . . . . ?
C64 C65 C70 C69 -149.65(14) . . . . ?
C74 N1 C71 C90 -178.59(12) . . . . ?
Cu1 N1 C71 C90 -1.42(18) . . . . ?
C74 N1 C71 C72 -1.00(14) . . . . ?
Cu1 N1 C71 C72 176.16(8) . . . . ?
N1 C71 C72 C73 0.63(15) . . . . ?
C90 C71 C72 C73 178.25(12) . . . . ?
N1 C71 C72 C91 -174.88(12) . . . . ?
C90 C71 C72 C91 2.7(2) . . . . ?
C71 C72 C73 C74 0.01(14) . . . . ?
C91 C72 C73 C74 175.23(13) . . . . ?
C71 C72 C73 C93 -174.69(13) . . . . ?
C91 C72 C73 C93 0.5(2) . . . . ?
C71 N1 C74 C75 179.79(12) . . . . ?
Cu1 N1 C74 C75 2.62(19) . . . . ?
C71 N1 C74 C73 1.01(14) . . . . ?
Cu1 N1 C74 C73 -176.16(9) . . . . ?
C72 C73 C74 N1 -0.64(15) . . . . ?
C93 C73 C74 N1 174.22(13) . . . . ?
C72 C73 C74 C75 -179.43(13) . . . . ?
C93 C73 C74 C75 -4.6(2) . . . . ?
N1 C74 C75 C76 -2.2(2) . . . . ?
C73 C74 C75 C76 176.40(13) . . . . ?
C79 N2 C76 C75 -177.42(12) . . . . ?
Cu1 N2 C76 C75 0.61(19) . . . . ?
C79 N2 C76 C77 0.31(14) . . . . ?
Cu1 N2 C76 C77 178.35(9) . . . . ?
C74 C75 C76 N2 0.5(2) . . . . ?
C74 C75 C76 C77 -176.90(13) . . . . ?
N2 C76 C77 C78 -0.10(15) . . . . ?
C75 C76 C77 C78 177.62(13) . . . . ?
N2 C76 C77 C95 -178.21(12) . . . . ?
C75 C76 C77 C95 -0.5(2) . . . . ?
C76 C77 C78 C79 -0.15(14) . . . . ?
C95 C77 C78 C79 177.90(13) . . . . ?
C76 C77 C78 C97 -176.78(13) . . . . ?
C95 C77 C78 C97 1.3(2) . . . . ?
C76 N2 C79 C80 177.44(12) . . . . ?
Cu1 N2 C79 C80 -0.61(18) . . . . ?
C76 N2 C79 C78 -0.41(14) . . . . ?
Cu1 N2 C79 C78 -178.45(8) . . . . ?
C77 C78 C79 N2 0.35(15) . . . . ?
C97 C78 C79 N2 177.19(12) . . . . ?
C77 C78 C79 C80 -177.53(12) . . . . ?
C97 C78 C79 C80 -0.7(2) . . . . ?
N2 C79 C80 C81 -2.8(2) . . . . ?
C78 C79 C80 C81 174.79(12) . . . . ?
C84 N3 C81 C80 -178.30(12) . . . . ?
Cu1 N3 C81 C80 1.60(18) . . . . ?
C84 N3 C81 C82 0.32(14) . . . . ?
Cu1 N3 C81 C82 -179.77(8) . . . . ?
C79 C80 C81 N3 2.3(2) . . . . ?
C79 C80 C81 C82 -176.18(12) . . . . ?
N3 C81 C82 C83 -0.74(14) . . . . ?
C80 C81 C82 C83 177.89(12) . . . . ?
N3 C81 C82 C99 -178.53(12) . . . . ?
C80 C81 C82 C99 0.1(2) . . . . ?
C81 C82 C83 C84 0.81(14) . . . . ?
C99 C82 C83 C84 178.51(13) . . . . ?
C81 C82 C83 C101 -174.96(13) . . . . ?
C99 C82 C83 C101 2.7(2) . . . . ?
C81 N3 C84 C85 179.75(12) . . . . ?
Cu1 N3 C84 C85 -0.15(18) . . . . ?
C81 N3 C84 C83 0.20(14) . . . . ?
Cu1 N3 C84 C83 -179.71(8) . . . . ?
C82 C83 C84 N3 -0.66(15) . . . . ?
C101 C83 C84 N3 175.36(12) . . . . ?
C82 C83 C84 C85 179.77(12) . . . . ?
C101 C83 C84 C85 -4.2(2) . . . . ?
N3 C84 C85 C86 0.1(2) . . . . ?
C83 C84 C85 C86 179.57(12) . . . . ?
C89 N4 C86 C85 -176.89(12) . . . . ?
Cu1 N4 C86 C85 -3.79(18) . . . . ?
C89 N4 C86 C87 1.26(13) . . . . ?
Cu1 N4 C86 C87 174.36(8) . . . . ?
C84 C85 C86 N4 2.0(2) . . . . ?
C84 C85 C86 C87 -175.91(12) . . . . ?
N4 C86 C87 C88 -0.67(14) . . . . ?
C85 C86 C87 C88 177.48(12) . . . . ?
N4 C86 C87 C103 -177.63(12) . . . . ?
C85 C86 C87 C103 0.5(2) . . . . ?
C86 C87 C88 C89 -0.19(13) . . . . ?
C103 C87 C88 C89 176.67(12) . . . . ?
C86 C87 C88 C105 -177.85(12) . . . . ?
C103 C87 C88 C105 -1.0(2) . . . . ?
C86 N4 C89 C90 175.31(12) . . . . ?
Cu1 N4 C89 C90 2.20(18) . . . . ?
C86 N4 C89 C88 -1.38(13) . . . . ?
Cu1 N4 C89 C88 -174.49(8) . . . . ?
C87 C88 C89 N4 1.00(14) . . . . ?
C105 C88 C89 N4 178.77(11) . . . . ?
C87 C88 C89 C90 -175.70(12) . . . . ?
C105 C88 C89 C90 2.1(2) . . . . ?
N1 C71 C90 C89 4.1(2) . . . . ?
C72 C71 C90 C89 -173.20(12) . . . . ?
N4 C89 C90 C71 -4.5(2) . . . . ?
C88 C89 C90 C71 171.80(12) . . . . ?
C73 C72 C91 C92 -101.05(17) . . . . ?
C71 C72 C91 C92 73.39(17) . . . . ?
C72 C73 C93 C94 92.29(19) . . . . ?
C74 C73 C93 C94 -81.48(19) . . . . ?
C78 C77 C95 C96B -96.2(2) . . . . ?
C76 C77 C95 C96B 81.5(2) . . . . ?
C78 C77 C95 C96A -55.7(2) . . . . ?
C76 C77 C95 C96A 122.04(19) . . . . ?
C77 C78 C97 C98 101.10(18) . . . . ?
C79 C78 C97 C98 -74.99(17) . . . . ?
C83 C82 C99 C100 -95.58(18) . . . . ?
C81 C82 C99 C100 81.72(17) . . . . ?
C82 C83 C101 C102 95.11(17) . . . . ?
C84 C83 C101 C102 -79.99(17) . . . . ?
C88 C87 C103 C104 -90.33(17) . . . . ?
C86 C87 C103 C104 85.97(16) . . . . ?
C87 C88 C105 C106 96.61(16) . . . . ?
C89 C88 C105 C106 -80.65(16) . . . . ?
C114 C107 C108 C109 -150.3(7) . . . . ?
C113 C107 C108 C109 -28.2(7) . . . . ?
C107 C108 C109 C110 20.2(10) . . . . ?
C108 C109 C110 C112 0.0(8) . . . . ?
C108 C109 C110 C111 -179.1(6) . . . . ?
C109 C110 C112 C113 0.3(7) . . . . ?
C111 C110 C112 C113 179.5(4) . . . . ?
C110 C112 C113 C107 -17.4(8) . . . . ?
C114 C107 C113 C112 163.3(5) . . . . ?
C108 C107 C113 C112 27.7(6) . . . . ?
C121 C115 C120 C117 0.7 . . . . ?
C119 C117 C120 C115 -155.6 . . . . ?
C122 C117 C120 C115 -0.4 . . . . ?
C120 C115 C121 C116 -1.2 . . . . ?
C120 C115 C121 C118 175.5 . . . . ?
C122 C116 C121 C115 1.5 . . . . ?
C122 C116 C121 C118 -175.2 . . . . ?
C119 C117 C122 C116 159.9 . . . . ?
C120 C117 C122 C116 0.8 . . . . ?
C121 C116 C122 C117 -1.4 . . . . ?
C125 C123 C124 C125 0.1(4) . . . 2_557 ?
C126 C123 C124 C125 -179.5(2) . . . 2_557 ?
C124 C123 C125 C124 -0.1(4) . . . 2_557 ?
C126 C123 C125 C124 179.5(2) . . . 2_557 ?
